data_7032220
loop_
_publ_author_name
'Jiang, Xuan-Feng'
'Deng, Wei'
'Jin, Rui'
'Qin, Lin'
'Yu, Shu-Yan'

_publ_section_title
;
 Self-assembly of tri-pyrazolate linked cages with di-palladium
 coordination motifs.
;
_journal_issue 42
_journal_name_full 'Dalton transactions (Cambridge, England : 2003)'
_journal_page_first 16015
_journal_page_last 16024
_journal_paper_doi 10.1039/c4dt01745e
_journal_volume 43
_journal_year 2014
_chemical_formula_sum 'C204 H206 N50 O18 Pd10'
_chemical_formula_weight 4710.20
_chemical_name_systematic
; 
 ? 
;
_space_group_IT_number 2
_symmetry_cell_setting triclinic
_symmetry_space_group_name_Hall '-P 1'
_symmetry_space_group_name_H-M 'P -1'
_atom_sites_solution_hydrogens geom
_atom_sites_solution_primary direct
_atom_sites_solution_secondary difmap
_audit_creation_method SHELXL-97
_cell_angle_alpha 74.70(3)
_cell_angle_beta 68.97(3)
_cell_angle_gamma 84.45(3)
_cell_formula_units_Z 1
_cell_length_a 18.617(4)
_cell_length_b 19.665(4)
_cell_length_c 24.241(5)
_cell_measurement_temperature 298(2)
_cell_volume 7990(3)
_computing_structure_refinement 'SHELXL-97 (Sheldrick, 1997)'
_computing_structure_solution 'SHELXS-97 (Sheldrick, 1990)'
_diffrn_ambient_temperature 298(2)
_diffrn_measured_fraction_theta_full 0.924
_diffrn_measured_fraction_theta_max 0.924
_diffrn_radiation_monochromator graphite
_diffrn_radiation_source 'fine-focus sealed tube'
_diffrn_radiation_type MoK\a
_diffrn_radiation_wavelength 0.71073
_diffrn_reflns_av_R_equivalents 0.0802
_diffrn_reflns_av_sigmaI/netI 0.0767
_diffrn_reflns_limit_h_max 22
_diffrn_reflns_limit_h_min -20
_diffrn_reflns_limit_k_max 23
_diffrn_reflns_limit_k_min -23
_diffrn_reflns_limit_l_max 28
_diffrn_reflns_limit_l_min -28
_diffrn_reflns_number 96542
_diffrn_reflns_theta_full 25.00
_diffrn_reflns_theta_max 25.00
_diffrn_reflns_theta_min 2.15
_exptl_absorpt_coefficient_mu 0.596
_exptl_absorpt_correction_T_max 0.871
_exptl_absorpt_correction_T_min 0.871
_exptl_crystal_density_diffrn 0.979
_exptl_crystal_density_method 'not measured'
_exptl_crystal_F_000 2384.0
_exptl_crystal_size_max 0.10
_exptl_crystal_size_mid 0.10
_exptl_crystal_size_min 0.10
_refine_diff_density_max 4.537
_refine_diff_density_min -1.968
_refine_diff_density_rms 0.218
_refine_ls_extinction_method none
_refine_ls_goodness_of_fit_ref 1.270
_refine_ls_hydrogen_treatment mixed
_refine_ls_matrix_type full
_refine_ls_number_parameters 1292
_refine_ls_number_reflns 26002
_refine_ls_number_restraints 0
_refine_ls_restrained_S_all 1.270
_refine_ls_R_factor_all 0.1295
_refine_ls_R_factor_gt 0.1114
_refine_ls_shift/su_max 0.130
_refine_ls_shift/su_mean 0.003
_refine_ls_structure_factor_coef Fsqd
_refine_ls_weighting_details 'calc w=1/[\s^2^(Fo^2^)+(0.2000P)^2^+0.0000P] where P=(Fo^2^+2Fc^2^)/3'
_refine_ls_weighting_scheme calc
_refine_ls_wR_factor_gt 0.2960
_refine_ls_wR_factor_ref 0.3281
_reflns_number_gt 19253
_reflns_number_total 26002
_reflns_threshold_expression >2sigma(I)
_cod_data_source_file c4dt01745e2.cif
_cod_data_source_block jxf1
_cod_depositor_comments 'Adding full bibliography for 7032219--7032223.cif.'
_cod_database_code 7032220

loop_
_symmetry_equiv_pos_as_xyz
'x, y, z'
'-x, -y, -z'

loop_
_atom_site_label
_atom_site_type_symbol
_atom_site_fract_x
_atom_site_fract_y
_atom_site_fract_z
_atom_site_U_iso_or_equiv
_atom_site_adp_type
_atom_site_occupancy
_atom_site_symmetry_multiplicity
_atom_site_calc_flag
_atom_site_refinement_flags
C1 C 0.0642(6) 0.3865(5) 0.4245(4) 0.041(2) Uani 1 1 d .
H1 H 0.0769 0.3820 0.3849 0.049 Uiso 1 1 calc R
C2 C 0.0123(6) 0.3421(5) 0.4696(4) 0.043(2) Uani 1 1 d .
H2 H -0.0106 0.3081 0.4609 0.051 Uiso 1 1 calc R
C3 C -0.0073(5) 0.3470(5) 0.5298(4) 0.040(2) Uani 1 1 d .
C4 C 0.0276(5) 0.3963(5) 0.5401(4) 0.038(2) Uani 1 1 d .
H4 H 0.0154 0.3996 0.5800 0.046 Uiso 1 1 calc R
C5 C 0.0813(6) 0.4430(4) 0.4935(4) 0.038(2) Uani 1 1 d .
C6 C 0.1220(5) 0.5016(4) 0.4980(4) 0.0323(19) Uani 1 1 d .
C7 C 0.1085(6) 0.5195(5) 0.5521(4) 0.039(2) Uani 1 1 d .
H7 H 0.0732 0.4938 0.5879 0.047 Uiso 1 1 calc R
C8 C 0.1467(6) 0.5752(7) 0.5537(4) 0.054(3) Uani 1 1 d .
C9 C 0.1991(6) 0.6131(6) 0.4976(4) 0.045(2) Uani 1 1 d .
H9 H 0.2258 0.6514 0.4964 0.055 Uiso 1 1 calc R
C10 C 0.2105(5) 0.5926(5) 0.4438(4) 0.036(2) Uani 1 1 d .
H10 H 0.2457 0.6165 0.4070 0.044 Uiso 1 1 calc R
C11 C 0.1327(9) 0.6015(7) 0.6104(5) 0.073(4) Uani 1 1 d .
H11A H 0.0797 0.5941 0.6363 0.110 Uiso 1 1 calc R
H11B H 0.1442 0.6509 0.5986 0.110 Uiso 1 1 calc R
H11C H 0.1651 0.5762 0.6320 0.110 Uiso 1 1 calc R
C12 C -0.0644(6) 0.2957(6) 0.5814(4) 0.052(3) Uani 1 1 d .
H12A H -0.0375 0.2621 0.6037 0.077 Uiso 1 1 calc R
H12B H -0.0910 0.2713 0.5649 0.077 Uiso 1 1 calc R
H12C H -0.1009 0.3210 0.6082 0.077 Uiso 1 1 calc R
C13 C -0.0121(5) 0.5598(5) 0.2630(5) 0.042(2) Uani 1 1 d .
H13 H 0.0141 0.5175 0.2594 0.050 Uiso 1 1 calc R
C14 C -0.0850(5) 0.5649(5) 0.2661(4) 0.035(2) Uani 1 1 d .
H14 H -0.1090 0.5255 0.2663 0.042 Uiso 1 1 calc R
C15 C -0.1264(5) 0.6267(5) 0.2691(4) 0.036(2) Uani 1 1 d .
C16 C -0.0879(5) 0.6834(5) 0.2718(4) 0.035(2) Uani 1 1 d .
H16 H -0.1137 0.7257 0.2758 0.042 Uiso 1 1 calc R
C17 C -0.0126(5) 0.6764(4) 0.2687(4) 0.0289(18) Uani 1 1 d .
C18 C 0.0303(5) 0.7332(5) 0.2706(4) 0.034(2) Uani 1 1 d .
C19 C 0.0034(5) 0.8000(4) 0.2770(4) 0.035(2) Uani 1 1 d .
H19 H -0.0469 0.8123 0.2792 0.042 Uiso 1 1 calc R
C20 C 0.0495(5) 0.8484(5) 0.2800(4) 0.040(2) Uani 1 1 d .
C21 C 0.1222(5) 0.8297(4) 0.2773(4) 0.0318(19) Uani 1 1 d .
H21 H 0.1539 0.8614 0.2802 0.038 Uiso 1 1 calc R
C22 C 0.1500(5) 0.7627(5) 0.2700(4) 0.036(2) Uani 1 1 d .
H22 H 0.2007 0.7510 0.2668 0.043 Uiso 1 1 calc R
C23 C 0.0188(6) 0.9220(6) 0.2872(6) 0.060(3) Uani 1 1 d .
H23A H 0.0574 0.9566 0.2612 0.090 Uiso 1 1 calc R
H23B H 0.0060 0.9237 0.3289 0.090 Uiso 1 1 calc R
H23C H -0.0264 0.9317 0.2761 0.090 Uiso 1 1 calc R
C24 C -0.2089(5) 0.6323(6) 0.2711(6) 0.058(3) Uani 1 1 d .
H24A H -0.2130 0.6689 0.2373 0.087 Uiso 1 1 calc R
H24B H -0.2416 0.6432 0.3086 0.087 Uiso 1 1 calc R
H24C H -0.2244 0.5882 0.2689 0.087 Uiso 1 1 calc R
C25 C 0.3073(5) 0.6925(5) 0.1578(4) 0.037(2) Uani 1 1 d .
H25A H 0.2600 0.6874 0.1519 0.056 Uiso 1 1 calc R
H25B H 0.3499 0.6834 0.1238 0.056 Uiso 1 1 calc R
H25C H 0.3109 0.7396 0.1610 0.056 Uiso 1 1 calc R
C26 C 0.3089(4) 0.6409(4) 0.2154(3) 0.0216(16) Uani 1 1 d .
C27 C 0.3709(4) 0.6099(4) 0.2315(4) 0.0235(16) Uani 1 1 d .
C28 C 0.3374(4) 0.5684(4) 0.2909(3) 0.0244(17) Uani 1 1 d .
C29 C 0.3751(5) 0.5204(4) 0.3315(4) 0.0330(19) Uani 1 1 d .
H29A H 0.3401 0.5108 0.3729 0.050 Uiso 1 1 calc R
H29B H 0.4205 0.5426 0.3286 0.050 Uiso 1 1 calc R
H29C H 0.3890 0.4770 0.3191 0.050 Uiso 1 1 calc R
C30 C 0.1732(6) 0.5276(6) 0.1480(4) 0.045(2) Uani 1 1 d .
H30A H 0.1298 0.5077 0.1453 0.067 Uiso 1 1 calc R
H30B H 0.2183 0.5231 0.1139 0.067 Uiso 1 1 calc R
H30C H 0.1635 0.5765 0.1476 0.067 Uiso 1 1 calc R
C31 C 0.1854(5) 0.4894(4) 0.2057(4) 0.0278(18) Uani 1 1 d .
C32 C 0.2251(4) 0.4275(4) 0.2194(3) 0.0225(16) Uani 1 1 d .
C33 C 0.2228(5) 0.4165(4) 0.2781(4) 0.0299(18) Uani 1 1 d .
C34 C 0.2553(6) 0.3607(5) 0.3175(4) 0.041(2) Uani 1 1 d .
H34A H 0.2975 0.3796 0.3226 0.061 Uiso 1 1 calc R
H34B H 0.2732 0.3220 0.2987 0.061 Uiso 1 1 calc R
H34C H 0.2162 0.3444 0.3566 0.061 Uiso 1 1 calc R
C35 C 0.2663(5) 0.3822(4) 0.1759(4) 0.0270(18) Uani 1 1 d .
C36 C 0.2726(5) 0.3117(4) 0.1060(4) 0.0263(17) Uani 1 1 d .
C37 C 0.3527(5) 0.3013(4) 0.0957(4) 0.0271(18) Uani 1 1 d .
H37 H 0.3818 0.2765 0.0672 0.032 Uiso 1 1 calc R
C38 C 0.3879(4) 0.3272(4) 0.1271(3) 0.0242(17) Uani 1 1 d .
C39 C 0.3456(4) 0.3686(4) 0.1664(4) 0.0263(17) Uani 1 1 d .
H39 H 0.3696 0.3876 0.1866 0.032 Uiso 1 1 calc R
C40 C 0.2343(4) 0.2792(5) 0.0763(4) 0.0286(18) Uani 1 1 d .
C41 C 0.1814(5) 0.3099(4) 0.0472(3) 0.0264(17) Uani 1 1 d .
C42 C 0.2460(5) 0.2105(4) 0.0703(4) 0.0294(18) Uani 1 1 d .
C43 C 0.2914(6) 0.1521(5) 0.0953(4) 0.038(2) Uani 1 1 d .
H43A H 0.2781 0.1085 0.0907 0.057 Uiso 1 1 calc R
H43B H 0.2799 0.1491 0.1378 0.057 Uiso 1 1 calc R
H43C H 0.3453 0.1611 0.0736 0.057 Uiso 1 1 calc R
C44 C 0.1461(5) 0.3821(4) 0.0373(4) 0.037(2) Uani 1 1 d .
H44A H 0.0928 0.3778 0.0428 0.055 Uiso 1 1 calc R
H44B H 0.1727 0.4089 -0.0034 0.055 Uiso 1 1 calc R
H44C H 0.1501 0.4057 0.0660 0.055 Uiso 1 1 calc R
C45 C 0.5396(5) 0.3585(6) 0.0004(4) 0.043(2) Uani 1 1 d .
H45A H 0.4927 0.3832 0.0000 0.065 Uiso 1 1 calc R
H45B H 0.5472 0.3218 -0.0206 0.065 Uiso 1 1 calc R
H45C H 0.5820 0.3908 -0.0196 0.065 Uiso 1 1 calc R
C46 C 0.5346(5) 0.3257(4) 0.0668(4) 0.0321(19) Uani 1 1 d .
C47 C 0.4713(4) 0.3132(4) 0.1198(3) 0.0225(16) Uani 1 1 d .
C48 C 0.4999(5) 0.2869(5) 0.1650(4) 0.035(2) Uani 1 1 d .
C49 C 0.4598(5) 0.2626(5) 0.2325(4) 0.038(2) Uani 1 1 d .
H49A H 0.4243 0.2983 0.2466 0.057 Uiso 1 1 calc R
H49B H 0.4971 0.2541 0.2525 0.057 Uiso 1 1 calc R
H49C H 0.4322 0.2199 0.2416 0.057 Uiso 1 1 calc R
C50 C 0.0578(5) 0.1039(5) 0.1069(4) 0.036(2) Uani 1 1 d .
H50 H 0.0722 0.1443 0.1134 0.044 Uiso 1 1 calc R
C51 C -0.0108(5) 0.0696(5) 0.1469(4) 0.041(2) Uani 1 1 d .
H51 H -0.0405 0.0855 0.1811 0.049 Uiso 1 1 calc R
C52 C -0.0338(5) 0.0124(5) 0.1354(4) 0.0325(19) Uani 1 1 d .
C53 C 0.0127(5) -0.0118(4) 0.0851(5) 0.040(2) Uani 1 1 d .
H53 H -0.0016 -0.0510 0.0767 0.048 Uiso 1 1 calc R
C54 C 0.0810(5) 0.0236(5) 0.0475(4) 0.0310(19) Uani 1 1 d .
C55 C 0.1347(4) -0.0011(4) -0.0039(4) 0.0230(16) Uani 1 1 d .
C56 C 0.1274(6) -0.0600(5) -0.0216(4) 0.039(2) Uani 1 1 d .
H56 H 0.0824 -0.0862 -0.0017 0.047 Uiso 1 1 calc R
C57 C 0.1858(5) -0.0813(4) -0.0687(4) 0.036(2) Uani 1 1 d .
C58 C 0.2532(5) -0.0404(5) -0.0973(4) 0.036(2) Uani 1 1 d .
H58 H 0.2941 -0.0537 -0.1281 0.044 Uiso 1 1 calc R
C59 C 0.2586(5) 0.0181(5) -0.0800(4) 0.038(2) Uani 1 1 d .
H59 H 0.3025 0.0459 -0.1008 0.046 Uiso 1 1 calc R
C60 C 0.1762(6) -0.1445(5) -0.0887(5) 0.043(2) Uani 1 1 d .
H60A H 0.1640 -0.1296 -0.1254 0.065 Uiso 1 1 calc R
H60B H 0.1353 -0.1733 -0.0572 0.065 Uiso 1 1 calc R
H60C H 0.2232 -0.1713 -0.0963 0.065 Uiso 1 1 calc R
C61 C -0.1077(6) -0.0272(6) 0.1801(5) 0.051(3) Uani 1 1 d .
H61A H -0.1138 -0.0675 0.1669 0.077 Uiso 1 1 calc R
H61B H -0.1512 0.0036 0.1812 0.077 Uiso 1 1 calc R
H61C H -0.1043 -0.0424 0.2201 0.077 Uiso 1 1 calc R
C62 C 0.3239(5) 0.2271(5) -0.0909(4) 0.0304(19) Uani 1 1 d .
C63 C 0.4277(5) 0.1860(4) -0.0661(4) 0.0328(19) Uani 1 1 d .
C64 C 0.4995(6) 0.1693(5) -0.0560(5) 0.042(2) Uani 1 1 d .
H64A H 0.5120 0.2055 -0.0410 0.063 Uiso 1 1 calc R
H64B H 0.5394 0.1663 -0.0936 0.063 Uiso 1 1 calc R
H64C H 0.4951 0.1249 -0.0265 0.063 Uiso 1 1 calc R
C65 C 0.4517(4) 0.6138(4) 0.1916(4) 0.0276(18) Uani 1 1 d .
C66 C 0.4935(5) 0.5550(4) 0.1807(3) 0.0258(17) Uani 1 1 d .
H66 H 0.4703 0.5110 0.1997 0.031 Uiso 1 1 calc R
C67 C 0.5711(4) 0.5589(4) 0.1413(3) 0.0233(17) Uani 1 1 d .
C68 C 0.6052(4) 0.6241(4) 0.1147(4) 0.0264(18) Uani 1 1 d .
H68 H 0.6563 0.6276 0.0889 0.032 Uiso 1 1 calc R
C69 C 0.5642(5) 0.6848(4) 0.1257(4) 0.0303(18) Uani 1 1 d .
C70 C 0.4882(5) 0.6810(4) 0.1639(4) 0.0288(18) Uani 1 1 d .
H70 H 0.4611 0.7218 0.1715 0.035 Uiso 1 1 calc R
C71 C 0.6029(5) 0.7544(4) 0.0958(4) 0.0314(19) Uani 1 1 d .
C72 C 0.6127(5) 0.4915(4) 0.1311(4) 0.0295(19) Uani 1 1 d .
C73 C 0.6192(4) 0.4329(4) 0.1757(4) 0.0240(17) Uani 1 1 d .
C74 C 0.6533(4) 0.4750(4) 0.0762(4) 0.0254(17) Uani 1 1 d .
C75 C 0.6605(5) 0.5172(5) 0.0132(4) 0.038(2) Uani 1 1 d .
H75A H 0.7025 0.4993 -0.0161 0.056 Uiso 1 1 calc R
H75B H 0.6698 0.5657 0.0093 0.056 Uiso 1 1 calc R
H75C H 0.6137 0.5136 0.0060 0.056 Uiso 1 1 calc R
C76 C 0.5884(5) 0.4204(4) 0.2436(4) 0.034(2) Uani 1 1 d .
H76A H 0.5396 0.3969 0.2596 0.051 Uiso 1 1 calc R
H76B H 0.5818 0.4648 0.2545 0.051 Uiso 1 1 calc R
H76C H 0.6238 0.3916 0.2604 0.051 Uiso 1 1 calc R
C77 C 0.7774(5) 0.3195(5) 0.2195(4) 0.036(2) Uani 1 1 d .
H77 H 0.7723 0.3648 0.1969 0.043 Uiso 1 1 calc R
C78 C 0.8284(5) 0.3088(5) 0.2507(4) 0.039(2) Uani 1 1 d .
H78 H 0.8575 0.3460 0.2483 0.047 Uiso 1 1 calc R
C79 C 0.8356(6) 0.2426(6) 0.2852(5) 0.044(2) Uani 1 1 d .
C80 C 0.7952(5) 0.1886(5) 0.2844(4) 0.039(2) Uani 1 1 d .
H80 H 0.8016 0.1429 0.3056 0.047 Uiso 1 1 calc R
C81 C 0.7431(5) 0.2016(4) 0.2510(4) 0.034(2) Uani 1 1 d .
C82 C 0.6936(5) 0.1480(4) 0.2500(4) 0.037(2) Uani 1 1 d .
C83 C 0.6937(6) 0.0769(5) 0.2783(5) 0.047(3) Uani 1 1 d .
H83 H 0.7279 0.0604 0.2990 0.057 Uiso 1 1 calc R
C84 C 0.6462(7) 0.0314(5) 0.2768(5) 0.051(3) Uani 1 1 d .
C85 C 0.5978(6) 0.0569(5) 0.2414(4) 0.044(2) Uani 1 1 d .
H85 H 0.5647 0.0273 0.2375 0.052 Uiso 1 1 calc R
C86 C 0.6030(5) 0.1287(4) 0.2129(4) 0.036(2) Uani 1 1 d .
H86 H 0.5722 0.1468 0.1895 0.043 Uiso 1 1 calc R
C87 C 0.6424(8) -0.0458(6) 0.3091(6) 0.068(4) Uani 1 1 d .
H87A H 0.6718 -0.0726 0.2805 0.102 Uiso 1 1 calc R
H87B H 0.5898 -0.0611 0.3262 0.102 Uiso 1 1 calc R
H87C H 0.6633 -0.0527 0.3411 0.102 Uiso 1 1 calc R
C88 C 0.8892(7) 0.2291(6) 0.3214(5) 0.061(3) Uani 1 1 d .
H88A H 0.9226 0.2688 0.3085 0.092 Uiso 1 1 calc R
H88B H 0.9195 0.1877 0.3146 0.092 Uiso 1 1 calc R
H88C H 0.8595 0.2220 0.3640 0.092 Uiso 1 1 calc R
C89 C 0.6908(5) 0.2112(4) -0.0054(4) 0.0314(19) Uani 1 1 d .
H89 H 0.6414 0.2071 0.0236 0.038 Uiso 1 1 calc R
C90 C 0.7153(5) 0.1639(4) -0.0399(4) 0.0280(18) Uani 1 1 d .
H90 H 0.6811 0.1306 -0.0370 0.034 Uiso 1 1 calc R
C91 C 0.7915(5) 0.1645(4) -0.0799(4) 0.0315(19) Uani 1 1 d .
C92 C 0.8392(5) 0.2169(4) -0.0849(4) 0.0263(17) Uani 1 1 d .
H92 H 0.8899 0.2193 -0.1115 0.032 Uiso 1 1 calc R
C93 C 0.8116(5) 0.2659(4) -0.0505(4) 0.0305(19) Uani 1 1 d .
C94 C 0.8592(4) 0.3210(4) -0.0479(4) 0.0260(17) Uani 1 1 d .
C95 C 0.9358(5) 0.3332(5) -0.0816(4) 0.0323(19) Uani 1 1 d .
H95 H 0.9612 0.3064 -0.1094 0.039 Uiso 1 1 calc R
C96 C 0.9761(5) 0.3842(4) -0.0754(4) 0.0283(18) Uani 1 1 d .
C97 C 0.9353(5) 0.4229(5) -0.0337(4) 0.037(2) Uani 1 1 d .
H97 H 0.9600 0.4570 -0.0267 0.045 Uiso 1 1 calc R
C98 C 0.8589(5) 0.4107(4) -0.0032(4) 0.0267(17) Uani 1 1 d .
H98 H 0.8325 0.4390 0.0230 0.032 Uiso 1 1 calc R
C99 C 0.8171(6) 0.1117(5) -0.1184(4) 0.042(2) Uani 1 1 d .
H99A H 0.7963 0.1246 -0.1507 0.063 Uiso 1 1 calc R
H99B H 0.7989 0.0657 -0.0935 0.063 Uiso 1 1 calc R
H99C H 0.8723 0.1112 -0.1354 0.063 Uiso 1 1 calc R
C100 C 1.0597(5) 0.3948(4) -0.1102(4) 0.035(2) Uani 1 1 d .
H10A H 1.0817 0.3525 -0.1222 0.052 Uiso 1 1 calc R
H10B H 1.0844 0.4057 -0.0850 0.052 Uiso 1 1 calc R
H10C H 1.0671 0.4330 -0.1458 0.052 Uiso 1 1 calc R
C101 C 0.2677(5) 0.2695(5) -0.1178(5) 0.038(2) Uani 1 1 d .
H10D H 0.2414 0.3022 -0.0939 0.057 Uiso 1 1 calc R
H10E H 0.2309 0.2385 -0.1178 0.057 Uiso 1 1 calc R
H10F H 0.2948 0.2949 -0.1589 0.057 Uiso 1 1 calc R
C102 C 0.2324(4) 0.3545(4) 0.1466(4) 0.0247(17) Uani 1 1 d .
H102 H 0.1805 0.3636 0.1531 0.030 Uiso 1 1 calc R
N1 N 0.2024(4) 0.0377(4) -0.0333(3) 0.0335(17) Uani 1 1 d .
N2 N 0.1030(4) 0.0790(3) 0.0592(3) 0.0263(15) Uani 1 1 d .
N3 N 0.3081(4) 0.1586(3) -0.0573(3) 0.0314(16) Uani 1 1 d .
N5 N 0.2012(4) 0.1997(4) 0.0410(3) 0.0335(17) Uani 1 1 d .
N6 N 0.1632(4) 0.2603(3) 0.0271(3) 0.0303(16) Uani 1 1 d .
N7 N 0.1837(3) 0.4707(3) 0.3005(3) 0.0222(14) Uani 1 1 d .
N8 N 0.1621(4) 0.5149(3) 0.2560(3) 0.0254(15) Uani 1 1 d .
N9 N 0.0253(4) 0.6143(4) 0.2651(3) 0.0265(15) Uani 1 1 d .
N10 N 0.1047(4) 0.7149(3) 0.2676(3) 0.0225(14) Uani 1 1 d .
N11 N 0.0994(4) 0.4383(4) 0.4339(3) 0.0353(17) Uani 1 1 d .
N12 N 0.1711(4) 0.5393(4) 0.4456(3) 0.0316(16) Uani 1 1 d .
N13 N 0.5980(4) 0.3078(3) 0.0794(3) 0.0264(15) Uani 1 1 d .
N14 N 0.5755(3) 0.2821(3) 0.1417(3) 0.0244(14) Uani 1 1 d .
N15 N 0.6619(4) 0.3829(3) 0.1479(3) 0.0289(16) Uani 1 1 d .
N16 N 0.6804(4) 0.4102(4) 0.0864(3) 0.0294(16) Uani 1 1 d .
N17 N 0.7341(4) 0.2666(4) 0.2202(3) 0.0329(16) Uani 1 1 d .
N18 N 0.6498(4) 0.1733(3) 0.2174(3) 0.0333(17) Uani 1 1 d .
N19 N 0.8203(4) 0.3631(3) -0.0078(3) 0.0309(16) Uani 1 1 d .
N20 N 0.7366(4) 0.2642(4) -0.0122(3) 0.0328(16) Uani 1 1 d .
N21 N 0.2607(4) 0.5747(4) 0.3089(3) 0.0283(15) Uani 1 1 d .
N22 N 0.2424(4) 0.6189(4) 0.2618(3) 0.0272(15) Uani 1 1 d .
N23 N 0.0154(6) 0.3973(6) 0.2144(6) 0.063(3) Uani 1 1 d .
N25 N 0.7788(4) 0.5147(4) 0.1640(4) 0.0410(19) Uani 1 1 d .
N27 N 0.4429(8) 0.1198(9) 0.7961(7) 0.096(4) Uani 1 1 d .
N28 N 0.3720(4) 0.1352(3) -0.0456(3) 0.0328(16) Uani 1 1 d .
H62 H 0.3778 0.0924 -0.0269 0.039 Uiso 1 1 calc R
O4 O 0.7982(4) 0.4789(4) 0.2078(3) 0.0503(17) Uani 1 1 d .
O5 O 0.8063(4) 0.5005(4) 0.1135(3) 0.0559(19) Uani 1 1 d .
O6 O 0.7328(5) 0.5628(4) 0.1721(4) 0.066(2) Uani 1 1 d .
O7 O 0.0253(6) 0.3889(5) 0.2624(5) 0.087(3) Uani 1 1 d .
O8 O 0.0365(6) 0.3451(5) 0.1905(5) 0.099(4) Uani 1 1 d .
O9 O -0.0134(8) 0.4467(7) 0.1922(7) 0.130(5) Uani 1 1 d .
O12 O 0.3892(5) 0.1645(5) 0.7926(5) 0.084(3) Uani 1 1 d .
O13 O 0.5084(7) 0.1406(10) 0.7613(7) 0.157(6) Uani 1 1 d .
O14 O 0.4304(10) 0.0622(7) 0.8272(6) 0.150(7) Uani 1 1 d .
Pd1 Pd 0.17965(3) 0.50606(3) 0.37097(3) 0.02644(19) Uani 1 1 d .
Pd2 Pd 0.13492(3) 0.61554(3) 0.26159(3) 0.02496(19) Uani 1 1 d .
Pd3 Pd 0.65563(3) 0.27759(3) 0.18057(3) 0.02631(19) Uani 1 1 d .
Pd4 Pd 0.20452(3) 0.12017(3) 0.00093(3) 0.0274(2) Uani 1 1 d .
Pd5 Pd 0.70764(3) 0.33768(3) 0.03616(3) 0.02495(19) Uani 1 1 d .

loop_
_atom_site_aniso_label
_atom_site_aniso_U_11
_atom_site_aniso_U_22
_atom_site_aniso_U_33
_atom_site_aniso_U_23
_atom_site_aniso_U_13
_atom_site_aniso_U_12
C1 0.053(6) 0.036(5) 0.030(5) -0.014(4) -0.004(4) -0.011(4)
C2 0.045(6) 0.034(5) 0.047(6) -0.011(4) -0.009(5) -0.013(4)
C3 0.038(5) 0.039(5) 0.032(5) 0.005(4) -0.008(4) 0.000(4)
C4 0.031(5) 0.041(5) 0.030(5) -0.005(4) -0.001(4) 0.003(4)
C5 0.058(6) 0.030(5) 0.014(4) -0.009(3) 0.001(4) 0.014(4)
C6 0.043(5) 0.028(4) 0.023(4) -0.003(3) -0.012(4) 0.003(4)
C7 0.044(6) 0.038(5) 0.035(5) -0.016(4) -0.010(4) 0.006(4)
C8 0.056(7) 0.080(8) 0.031(5) -0.030(5) -0.012(5) 0.022(6)
C9 0.055(6) 0.053(6) 0.037(5) -0.018(5) -0.021(5) -0.002(5)
C10 0.040(5) 0.042(5) 0.030(5) -0.010(4) -0.013(4) -0.007(4)
C11 0.110(11) 0.057(7) 0.052(7) -0.033(6) -0.015(7) 0.004(7)
C12 0.051(6) 0.063(7) 0.035(5) -0.013(5) -0.005(5) -0.010(5)
C13 0.028(5) 0.043(5) 0.057(6) -0.027(5) -0.007(4) -0.002(4)
C14 0.032(5) 0.043(5) 0.030(5) -0.016(4) -0.005(4) 0.005(4)
C15 0.030(5) 0.048(5) 0.037(5) -0.018(4) -0.017(4) 0.006(4)
C16 0.028(5) 0.032(4) 0.053(6) -0.022(4) -0.017(4) 0.007(3)
C17 0.031(5) 0.030(4) 0.035(5) -0.020(4) -0.016(4) 0.008(3)
C18 0.041(5) 0.039(5) 0.024(4) -0.016(4) -0.008(4) 0.005(4)
C19 0.021(4) 0.024(4) 0.058(6) -0.013(4) -0.011(4) 0.005(3)
C20 0.035(5) 0.041(5) 0.041(5) -0.016(4) -0.005(4) 0.002(4)
C21 0.029(5) 0.030(4) 0.036(5) -0.008(4) -0.010(4) -0.004(3)
C22 0.026(5) 0.046(5) 0.030(5) -0.011(4) -0.003(4) 0.002(4)
C23 0.041(6) 0.050(6) 0.088(9) -0.014(6) -0.023(6) 0.003(5)
C24 0.025(5) 0.066(7) 0.099(9) -0.048(7) -0.026(5) 0.013(5)
C25 0.030(5) 0.055(6) 0.025(4) -0.007(4) -0.010(4) 0.007(4)
C26 0.011(4) 0.025(4) 0.027(4) -0.008(3) -0.003(3) -0.004(3)
C27 0.022(4) 0.017(4) 0.039(5) -0.010(3) -0.018(3) 0.003(3)
C28 0.018(4) 0.034(4) 0.021(4) -0.014(3) 0.000(3) -0.003(3)
C29 0.029(5) 0.033(5) 0.040(5) -0.002(4) -0.018(4) -0.008(3)
C30 0.054(6) 0.061(6) 0.033(5) -0.025(5) -0.028(5) 0.022(5)
C31 0.030(4) 0.027(4) 0.031(4) -0.011(3) -0.010(4) -0.008(3)
C32 0.017(4) 0.022(4) 0.027(4) -0.011(3) -0.004(3) 0.007(3)
C33 0.029(4) 0.027(4) 0.042(5) -0.014(4) -0.020(4) 0.008(3)
C34 0.046(6) 0.042(5) 0.042(5) -0.018(4) -0.021(4) 0.013(4)
C35 0.024(4) 0.027(4) 0.025(4) -0.006(3) -0.001(3) -0.009(3)
C36 0.033(5) 0.016(4) 0.035(5) -0.010(3) -0.015(4) -0.001(3)
C37 0.026(4) 0.024(4) 0.032(4) -0.018(3) -0.003(3) 0.001(3)
C38 0.023(4) 0.027(4) 0.025(4) -0.002(3) -0.013(3) -0.005(3)
C39 0.020(4) 0.029(4) 0.034(4) -0.017(4) -0.006(3) -0.005(3)
C40 0.020(4) 0.042(5) 0.026(4) -0.014(4) -0.009(3) 0.007(3)
C41 0.029(4) 0.019(4) 0.025(4) -0.007(3) -0.003(3) 0.005(3)
C42 0.030(5) 0.031(4) 0.021(4) -0.006(3) -0.002(3) -0.003(3)
C43 0.045(6) 0.029(5) 0.047(6) -0.020(4) -0.018(4) 0.008(4)
C44 0.039(5) 0.032(5) 0.050(6) -0.025(4) -0.021(4) 0.010(4)
C45 0.024(5) 0.066(6) 0.037(5) -0.019(5) -0.004(4) 0.000(4)
C46 0.023(4) 0.029(4) 0.048(5) -0.019(4) -0.010(4) 0.001(3)
C47 0.021(4) 0.029(4) 0.022(4) -0.019(3) -0.004(3) 0.002(3)
C48 0.040(5) 0.032(5) 0.034(5) -0.012(4) -0.009(4) -0.003(4)
C49 0.033(5) 0.059(6) 0.027(5) -0.013(4) -0.016(4) 0.009(4)
C50 0.029(5) 0.042(5) 0.041(5) -0.016(4) -0.010(4) -0.004(4)
C51 0.036(5) 0.030(5) 0.040(5) 0.000(4) -0.001(4) 0.006(4)
C52 0.020(4) 0.040(5) 0.043(5) -0.016(4) -0.013(4) 0.001(3)
C53 0.026(5) 0.024(4) 0.063(6) -0.010(4) -0.008(4) -0.007(3)
C54 0.031(5) 0.039(5) 0.028(4) -0.021(4) -0.009(4) 0.010(4)
C55 0.018(4) 0.023(4) 0.030(4) -0.006(3) -0.010(3) -0.004(3)
C56 0.050(6) 0.033(5) 0.033(5) -0.005(4) -0.014(4) -0.002(4)
C57 0.045(5) 0.025(4) 0.044(5) -0.019(4) -0.017(4) 0.003(4)
C58 0.037(5) 0.034(5) 0.032(5) -0.012(4) -0.004(4) 0.005(4)
C59 0.027(5) 0.053(6) 0.037(5) -0.018(4) -0.005(4) -0.007(4)
C60 0.057(6) 0.027(5) 0.052(6) -0.024(4) -0.021(5) 0.011(4)
C61 0.046(6) 0.052(6) 0.048(6) -0.005(5) -0.011(5) -0.004(5)
C62 0.028(5) 0.039(5) 0.027(4) -0.016(4) -0.010(3) 0.007(4)
C63 0.030(5) 0.025(4) 0.043(5) -0.012(4) -0.009(4) -0.004(3)
C64 0.045(6) 0.031(5) 0.049(6) -0.006(4) -0.017(5) -0.007(4)
C65 0.022(4) 0.027(4) 0.032(4) -0.008(3) -0.006(3) 0.001(3)
C66 0.032(4) 0.028(4) 0.024(4) -0.014(3) -0.012(3) 0.001(3)
C67 0.013(4) 0.041(5) 0.028(4) -0.017(4) -0.016(3) 0.005(3)
C68 0.012(4) 0.026(4) 0.033(4) -0.009(3) 0.005(3) -0.003(3)
C69 0.024(4) 0.030(4) 0.042(5) -0.016(4) -0.013(4) 0.000(3)
C70 0.031(5) 0.025(4) 0.036(5) -0.016(4) -0.012(4) 0.000(3)
C71 0.027(4) 0.030(4) 0.038(5) -0.020(4) -0.006(4) 0.006(3)
C72 0.023(4) 0.019(4) 0.046(5) -0.001(4) -0.018(4) 0.004(3)
C73 0.017(4) 0.033(4) 0.028(4) -0.017(3) -0.008(3) -0.001(3)
C74 0.021(4) 0.016(4) 0.032(4) -0.005(3) -0.001(3) -0.001(3)
C75 0.041(5) 0.032(5) 0.032(5) -0.014(4) 0.000(4) -0.001(4)
C76 0.046(5) 0.025(4) 0.038(5) -0.003(4) -0.026(4) 0.002(4)
C77 0.029(5) 0.039(5) 0.052(6) -0.014(4) -0.025(4) -0.004(4)
C78 0.021(4) 0.058(6) 0.042(5) -0.024(5) -0.006(4) -0.001(4)
C79 0.036(5) 0.060(6) 0.052(6) -0.024(5) -0.028(5) 0.007(4)
C80 0.043(5) 0.049(6) 0.033(5) -0.013(4) -0.023(4) 0.015(4)
C81 0.042(5) 0.020(4) 0.035(5) -0.012(4) -0.007(4) 0.012(3)
C82 0.038(5) 0.021(4) 0.040(5) -0.003(4) -0.006(4) 0.008(4)
C83 0.039(6) 0.034(5) 0.062(7) -0.015(5) -0.009(5) 0.012(4)
C84 0.062(7) 0.026(5) 0.061(7) -0.027(5) -0.009(5) 0.012(4)
C85 0.054(6) 0.038(5) 0.040(5) -0.019(4) -0.011(5) 0.006(4)
C86 0.036(5) 0.030(4) 0.038(5) -0.016(4) -0.004(4) 0.007(4)
C87 0.100(10) 0.033(6) 0.063(8) 0.003(5) -0.030(7) 0.007(6)
C88 0.073(8) 0.061(7) 0.061(7) -0.008(6) -0.044(6) 0.002(6)
C89 0.022(4) 0.032(4) 0.051(5) -0.021(4) -0.018(4) 0.001(3)
C90 0.031(5) 0.021(4) 0.037(5) -0.005(3) -0.017(4) -0.005(3)
C91 0.033(5) 0.022(4) 0.043(5) -0.011(4) -0.018(4) 0.007(3)
C92 0.034(5) 0.023(4) 0.030(4) -0.009(3) -0.021(4) 0.010(3)
C93 0.022(4) 0.024(4) 0.045(5) -0.009(4) -0.013(4) 0.011(3)
C94 0.016(4) 0.028(4) 0.039(5) -0.012(4) -0.014(3) 0.007(3)
C95 0.030(5) 0.039(5) 0.034(5) -0.010(4) -0.017(4) -0.003(4)
C96 0.026(4) 0.031(4) 0.029(4) -0.004(3) -0.013(3) -0.004(3)
C97 0.028(5) 0.033(5) 0.052(6) 0.000(4) -0.022(4) -0.006(4)
C98 0.028(4) 0.032(4) 0.028(4) -0.018(3) -0.011(3) -0.003(3)
C99 0.056(6) 0.035(5) 0.043(5) -0.020(4) -0.020(5) 0.007(4)
C100 0.038(5) 0.026(4) 0.037(5) -0.004(4) -0.010(4) -0.009(4)
C101 0.024(4) 0.034(5) 0.063(6) -0.009(4) -0.026(4) 0.001(3)
C102 0.015(4) 0.032(4) 0.031(4) -0.012(3) -0.011(3) 0.004(3)
N1 0.027(4) 0.035(4) 0.041(4) -0.028(3) 0.000(3) -0.009(3)
N2 0.021(3) 0.014(3) 0.041(4) -0.011(3) -0.003(3) -0.005(2)
N3 0.024(4) 0.017(3) 0.046(4) -0.010(3) -0.002(3) -0.005(3)
N5 0.030(4) 0.033(4) 0.048(4) -0.034(3) -0.008(3) -0.001(3)
N6 0.025(4) 0.026(3) 0.043(4) -0.014(3) -0.014(3) 0.008(3)
N7 0.019(3) 0.015(3) 0.029(4) 0.002(3) -0.010(3) -0.002(2)
N8 0.031(4) 0.027(3) 0.012(3) -0.008(3) -0.001(3) 0.004(3)
N9 0.016(3) 0.035(4) 0.027(4) -0.014(3) -0.002(3) 0.005(3)
N10 0.024(3) 0.019(3) 0.029(4) -0.012(3) -0.011(3) 0.005(3)
N11 0.032(4) 0.033(4) 0.031(4) -0.011(3) 0.003(3) -0.003(3)
N12 0.033(4) 0.042(4) 0.028(4) -0.024(3) -0.012(3) 0.006(3)
N13 0.026(4) 0.013(3) 0.037(4) -0.001(3) -0.010(3) -0.004(2)
N14 0.015(3) 0.019(3) 0.037(4) 0.000(3) -0.009(3) -0.005(2)
N15 0.015(3) 0.026(3) 0.055(5) -0.022(3) -0.016(3) 0.006(3)
N16 0.020(3) 0.037(4) 0.032(4) -0.016(3) -0.007(3) 0.015(3)
N17 0.026(4) 0.034(4) 0.037(4) -0.013(3) -0.006(3) -0.005(3)
N18 0.020(4) 0.019(3) 0.052(5) -0.005(3) -0.007(3) 0.007(3)
N19 0.029(4) 0.023(3) 0.031(4) 0.003(3) -0.003(3) -0.006(3)
N20 0.028(4) 0.037(4) 0.039(4) -0.021(3) -0.013(3) 0.009(3)
N21 0.037(4) 0.031(4) 0.019(3) -0.007(3) -0.010(3) -0.006(3)
N22 0.021(3) 0.032(4) 0.024(3) -0.005(3) -0.006(3) 0.007(3)
N23 0.037(5) 0.058(6) 0.094(9) -0.030(6) -0.016(5) -0.002(4)
N25 0.032(4) 0.033(4) 0.062(6) -0.023(4) -0.011(4) -0.004(3)
N27 0.083(10) 0.106(11) 0.089(10) -0.022(8) -0.019(8) 0.001(8)
N28 0.035(4) 0.019(3) 0.038(4) 0.001(3) -0.011(3) 0.002(3)
O4 0.049(4) 0.041(4) 0.055(4) -0.002(3) -0.020(4) 0.000(3)
O5 0.058(5) 0.074(5) 0.054(5) -0.037(4) -0.025(4) -0.002(4)
O6 0.052(5) 0.049(4) 0.103(7) -0.026(4) -0.031(5) 0.004(4)
O7 0.080(7) 0.078(7) 0.101(8) -0.012(6) -0.037(6) 0.009(5)
O8 0.078(7) 0.067(6) 0.139(10) -0.061(6) -0.002(6) 0.010(5)
O9 0.146(12) 0.107(9) 0.227(16) -0.110(10) -0.136(12) 0.058(9)
O12 0.059(6) 0.084(7) 0.106(8) -0.020(6) -0.029(5) 0.009(5)
O13 0.065(8) 0.232(18) 0.153(13) -0.077(12) 0.014(8) -0.024(10)
O14 0.207(17) 0.081(9) 0.103(10) -0.010(7) 0.004(10) 0.006(9)
Pd1 0.0249(4) 0.0286(4) 0.0233(4) -0.0099(3) -0.0029(3) -0.0004(2)
Pd2 0.0196(3) 0.0251(3) 0.0299(4) -0.0118(3) -0.0059(3) 0.0042(2)
Pd3 0.0234(4) 0.0224(3) 0.0357(4) -0.0107(3) -0.0119(3) 0.0041(2)
Pd4 0.0246(4) 0.0259(3) 0.0334(4) -0.0125(3) -0.0070(3) -0.0049(2)
Pd5 0.0191(3) 0.0241(3) 0.0322(4) -0.0119(3) -0.0066(3) 0.0026(2)

loop_
_atom_type_symbol
_atom_type_description
_atom_type_scat_dispersion_real
_atom_type_scat_dispersion_imag
_atom_type_scat_source
C C 0.0033 0.0016 'International Tables Vol C Tables 4.2.6.8 and 6.1.1.4'
H H 0.0000 0.0000 'International Tables Vol C Tables 4.2.6.8 and 6.1.1.4'
N N 0.0061 0.0033 'International Tables Vol C Tables 4.2.6.8 and 6.1.1.4'
O O 0.0106 0.0060 'International Tables Vol C Tables 4.2.6.8 and 6.1.1.4'
Pd Pd -0.9988 1.0072 'International Tables Vol C Tables 4.2.6.8 and 6.1.1.4'

loop_
_geom_angle_atom_site_label_1
_geom_angle_atom_site_label_2
_geom_angle_atom_site_label_3
_geom_angle
_geom_angle_site_symmetry_1
_geom_angle_site_symmetry_3
C2 C1 N11 123.3(9) . .
C2 C1 H1 118.4 . .
N11 C1 H1 118.4 . .
C1 C2 C3 119.7(9) . .
C1 C2 H2 120.2 . .
C3 C2 H2 120.2 . .
C4 C3 C2 118.0(8) . .
C4 C3 C12 121.9(9) . .
C2 C3 C12 120.1(9) . .
C3 C4 C5 122.8(9) . .
C3 C4 H4 118.6 . .
C5 C4 H4 118.6 . .
N11 C5 C4 118.7(9) . .
N11 C5 C6 112.8(7) . .
C4 C5 C6 128.4(8) . .
N12 C6 C7 120.6(8) . .
N12 C6 C5 116.4(7) . .
C7 C6 C5 122.9(8) . .
C6 C7 C8 120.7(9) . .
C6 C7 H7 119.6 . .
C8 C7 H7 119.6 . .
C7 C8 C9 117.1(9) . .
C7 C8 C11 124.7(10) . .
C9 C8 C11 118.1(11) . .
C10 C9 C8 119.6(10) . .
C10 C9 H9 120.2 . .
C8 C9 H9 120.2 . .
N12 C10 C9 119.9(8) . .
N12 C10 H10 120.1 . .
C9 C10 H10 120.1 . .
C8 C11 H11A 109.5 . .
C8 C11 H11B 109.5 . .
H11A C11 H11B 109.5 . .
C8 C11 H11C 109.5 . .
H11A C11 H11C 109.5 . .
H11B C11 H11C 109.5 . .
C3 C12 H12A 109.5 . .
C3 C12 H12B 109.5 . .
H12A C12 H12B 109.5 . .
C3 C12 H12C 109.5 . .
H12A C12 H12C 109.5 . .
H12B C12 H12C 109.5 . .
C14 C13 N9 121.8(9) . .
C14 C13 H13 119.1 . .
N9 C13 H13 119.1 . .
C13 C14 C15 122.3(9) . .
C13 C14 H14 118.9 . .
C15 C14 H14 118.9 . .
C14 C15 C16 115.9(8) . .
C14 C15 C24 121.7(9) . .
C16 C15 C24 122.4(8) . .
C17 C16 C15 120.4(8) . .
C17 C16 H16 119.8 . .
C15 C16 H16 119.8 . .
N9 C17 C16 120.7(7) . .
N9 C17 C18 116.4(7) . .
C16 C17 C18 122.9(7) . .
N10 C18 C19 119.3(8) . .
N10 C18 C17 113.6(7) . .
C19 C18 C17 127.1(8) . .
C20 C19 C18 121.4(8) . .
C20 C19 H19 119.3 . .
C18 C19 H19 119.3 . .
C21 C20 C19 118.7(8) . .
C21 C20 C23 120.5(9) . .
C19 C20 C23 120.7(9) . .
C20 C21 C22 120.1(8) . .
C20 C21 H21 119.9 . .
C22 C21 H21 119.9 . .
N10 C22 C21 121.2(8) . .
N10 C22 H22 119.4 . .
C21 C22 H22 119.4 . .
C20 C23 H23A 109.5 . .
C20 C23 H23B 109.5 . .
H23A C23 H23B 109.5 . .
C20 C23 H23C 109.5 . .
H23A C23 H23C 109.5 . .
H23B C23 H23C 109.5 . .
C15 C24 H24A 109.5 . .
C15 C24 H24B 109.5 . .
H24A C24 H24B 109.5 . .
C15 C24 H24C 109.5 . .
H24A C24 H24C 109.5 . .
H24B C24 H24C 109.5 . .
C26 C25 H25A 109.5 . .
C26 C25 H25B 109.5 . .
H25A C25 H25B 109.5 . .
C26 C25 H25C 109.5 . .
H25A C25 H25C 109.5 . .
H25B C25 H25C 109.5 . .
N22 C26 C27 109.8(7) . .
N22 C26 C25 120.3(7) . .
C27 C26 C25 130.0(7) . .
C26 C27 C28 104.3(7) . .
C26 C27 C65 126.5(7) . .
C28 C27 C65 128.8(7) . .
N21 C28 C27 110.0(7) . .
N21 C28 C29 120.7(7) . .
C27 C28 C29 129.3(7) . .
C28 C29 H29A 109.5 . .
C28 C29 H29B 109.5 . .
H29A C29 H29B 109.5 . .
C28 C29 H29C 109.5 . .
H29A C29 H29C 109.5 . .
H29B C29 H29C 109.5 . .
C31 C30 H30A 109.5 . .
C31 C30 H30B 109.5 . .
H30A C30 H30B 109.5 . .
C31 C30 H30C 109.5 . .
H30A C30 H30C 109.5 . .
H30B C30 H30C 109.5 . .
N8 C31 C32 105.9(7) . .
N8 C31 C30 123.1(7) . .
C32 C31 C30 130.8(7) . .
C33 C32 C31 108.1(7) . .
C33 C32 C35 126.2(7) . .
C31 C32 C35 125.6(7) . .
N7 C33 C32 108.1(7) . .
N7 C33 C34 118.8(8) . .
C32 C33 C34 133.0(8) . .
C33 C34 H34A 109.5 . .
C33 C34 H34B 109.5 . .
H34A C34 H34B 109.5 . .
C33 C34 H34C 109.5 . .
H34A C34 H34C 109.5 . .
H34B C34 H34C 109.5 . .
C102 C35 C39 119.1(7) . .
C102 C35 C32 123.9(7) . .
C39 C35 C32 117.0(7) . .
C102 C36 C37 116.7(7) . .
C102 C36 C40 122.3(7) . .
C37 C36 C40 121.0(7) . .
C38 C37 C36 121.3(7) . .
C38 C37 H37 119.4 . .
C36 C37 H37 119.4 . .
C37 C38 C39 119.3(7) . .
C37 C38 C47 122.1(7) . .
C39 C38 C47 118.6(7) . .
C38 C39 C35 120.7(7) . .
C38 C39 H39 119.6 . .
C35 C39 H39 119.6 . .
C42 C40 C41 106.7(7) . .
C42 C40 C36 124.8(7) . .
C41 C40 C36 128.5(8) . .
N6 C41 C40 106.4(7) . .
N6 C41 C44 120.4(8) . .
C40 C41 C44 133.2(8) . .
N5 C42 C40 107.7(7) . .
N5 C42 C43 121.3(7) . .
C40 C42 C43 130.7(8) . .
C42 C43 H43A 109.5 . .
C42 C43 H43B 109.5 . .
H43A C43 H43B 109.5 . .
C42 C43 H43C 109.5 . .
H43A C43 H43C 109.5 . .
H43B C43 H43C 109.5 . .
C41 C44 H44A 109.5 . .
C41 C44 H44B 109.5 . .
H44A C44 H44B 109.5 . .
C41 C44 H44C 109.5 . .
H44A C44 H44C 109.5 . .
H44B C44 H44C 109.5 . .
C46 C45 H45A 109.5 . .
C46 C45 H45B 109.5 . .
H45A C45 H45B 109.5 . .
C46 C45 H45C 109.5 . .
H45A C45 H45C 109.5 . .
H45B C45 H45C 109.5 . .
N13 C46 C47 110.2(8) . .
N13 C46 C45 119.9(7) . .
C47 C46 C45 129.9(8) . .
C48 C47 C46 105.1(8) . .
C48 C47 C38 126.4(7) . .
C46 C47 C38 128.5(7) . .
N14 C48 C47 109.8(8) . .
N14 C48 C49 119.7(8) . .
C47 C48 C49 130.5(8) . .
C48 C49 H49A 109.5 . .
C48 C49 H49B 109.5 . .
H49A C49 H49B 109.5 . .
C48 C49 H49C 109.5 . .
H49A C49 H49C 109.5 . .
H49B C49 H49C 109.5 . .
N2 C50 C51 120.5(8) . .
N2 C50 H50 119.8 . .
C51 C50 H50 119.8 . .
C52 C51 C50 119.6(9) . .
C52 C51 H51 120.2 . .
C50 C51 H51 120.2 . .
C51 C52 C53 119.2(8) . .
C51 C52 C61 120.0(8) . .
C53 C52 C61 120.6(8) . .
C54 C53 C52 118.7(8) . .
C54 C53 H53 120.7 . .
C52 C53 H53 120.7 . .
N2 C54 C53 121.6(7) . .
N2 C54 C55 116.5(7) . .
C53 C54 C55 121.8(8) . .
C56 C55 N1 119.1(7) . .
C56 C55 C54 127.0(8) . .
N1 C55 C54 113.7(7) . .
C55 C56 C57 121.6(9) . .
C55 C56 H56 119.2 . .
C57 C56 H56 119.2 . .
C56 C57 C58 117.3(8) . .
C56 C57 C60 121.0(9) . .
C58 C57 C60 121.7(8) . .
C59 C58 C57 120.2(8) . .
C59 C58 H58 119.9 . .
C57 C58 H58 119.9 . .
C58 C59 N1 122.1(8) . .
C58 C59 H59 118.9 . .
N1 C59 H59 118.9 . .
C57 C60 H60A 109.5 . .
C57 C60 H60B 109.5 . .
H60A C60 H60B 109.5 . .
C57 C60 H60C 109.5 . .
H60A C60 H60C 109.5 . .
H60B C60 H60C 109.5 . .
C52 C61 H61A 109.5 . .
C52 C61 H61B 109.5 . .
H61A C61 H61B 109.5 . .
C52 C61 H61C 109.5 . .
H61A C61 H61C 109.5 . .
H61B C61 H61C 109.5 . .
N3 C62 C71 109.6(7) . 2_665
N3 C62 C101 120.9(8) . .
C71 C62 C101 129.4(8) 2_665 .
C71 C63 N28 104.8(7) 2_665 .
C71 C63 C64 134.9(8) 2_665 .
N28 C63 C64 120.2(8) . .
C63 C64 H64A 109.5 . .
C63 C64 H64B 109.5 . .
H64A C64 H64B 109.5 . .
C63 C64 H64C 109.5 . .
H64A C64 H64C 109.5 . .
H64B C64 H64C 109.5 . .
C66 C65 C70 118.8(7) . .
C66 C65 C27 121.8(7) . .
C70 C65 C27 119.3(7) . .
C65 C66 C67 121.8(8) . .
C65 C66 H66 119.1 . .
C67 C66 H66 119.1 . .
C68 C67 C66 118.5(7) . .
C68 C67 C72 123.1(7) . .
C66 C67 C72 118.4(7) . .
C67 C68 C69 120.9(7) . .
C67 C68 H68 119.6 . .
C69 C68 H68 119.6 . .
C70 C69 C68 120.6(7) . .
C70 C69 C71 120.2(7) . .
C68 C69 C71 119.3(7) . .
C69 C70 C65 119.4(7) . .
C69 C70 H70 120.3 . .
C65 C70 H70 120.3 . .
C63 C71 C62 106.8(7) 2_665 2_665
C63 C71 C69 125.4(8) 2_665 .
C62 C71 C69 127.8(8) 2_665 .
C73 C72 C74 105.6(7) . .
C73 C72 C67 126.4(8) . .
C74 C72 C67 128.0(7) . .
C72 C73 N15 108.6(7) . .
C72 C73 C76 130.1(7) . .
N15 C73 C76 121.3(7) . .
N16 C74 C72 109.6(7) . .
N16 C74 C75 121.8(7) . .
C72 C74 C75 128.2(7) . .
C74 C75 H75A 109.5 . .
C74 C75 H75B 109.5 . .
H75A C75 H75B 109.5 . .
C74 C75 H75C 109.5 . .
H75A C75 H75C 109.5 . .
H75B C75 H75C 109.5 . .
C73 C76 H76A 109.5 . .
C73 C76 H76B 109.5 . .
H76A C76 H76B 109.5 . .
C73 C76 H76C 109.5 . .
H76A C76 H76C 109.5 . .
H76B C76 H76C 109.5 . .
N17 C77 C78 123.1(9) . .
N17 C77 H77 118.4 . .
C78 C77 H77 118.4 . .
C79 C78 C77 119.3(9) . .
C79 C78 H78 120.4 . .
C77 C78 H78 120.4 . .
C80 C79 C78 118.4(9) . .
C80 C79 C88 120.6(10) . .
C78 C79 C88 120.9(10) . .
C79 C80 C81 120.7(9) . .
C79 C80 H80 119.7 . .
C81 C80 H80 119.7 . .
N17 C81 C80 120.1(8) . .
N17 C81 C82 114.8(8) . .
C80 C81 C82 125.0(8) . .
N18 C82 C83 121.5(9) . .
N18 C82 C81 113.5(7) . .
C83 C82 C81 125.0(9) . .
C84 C83 C82 122.0(11) . .
C84 C83 H83 119.0 . .
C82 C83 H83 119.0 . .
C83 C84 C85 118.1(9) . .
C83 C84 C87 123.4(11) . .
C85 C84 C87 118.4(10) . .
C86 C85 C84 116.1(10) . .
C86 C85 H85 122.0 . .
C84 C85 H85 122.0 . .
N18 C86 C85 124.0(9) . .
N18 C86 H86 118.0 . .
C85 C86 H86 118.0 . .
C84 C87 H87A 109.5 . .
C84 C87 H87B 109.5 . .
H87A C87 H87B 109.5 . .
C84 C87 H87C 109.5 . .
H87A C87 H87C 109.5 . .
H87B C87 H87C 109.5 . .
C79 C88 H88A 109.5 . .
C79 C88 H88B 109.5 . .
H88A C88 H88B 109.5 . .
C79 C88 H88C 109.5 . .
H88A C88 H88C 109.5 . .
H88B C88 H88C 109.5 . .
N20 C89 C90 121.2(8) . .
N20 C89 H89 119.4 . .
C90 C89 H89 119.4 . .
C89 C90 C91 120.8(7) . .
C89 C90 H90 119.6 . .
C91 C90 H90 119.6 . .
C92 C91 C90 117.7(7) . .
C92 C91 C99 122.4(8) . .
C90 C91 C99 119.7(8) . .
C93 C92 C91 119.9(8) . .
C93 C92 H92 120.0 . .
C91 C92 H92 120.0 . .
N20 C93 C92 121.0(8) . .
N20 C93 C94 114.1(7) . .
C92 C93 C94 124.8(7) . .
C95 C94 N19 119.2(7) . .
C95 C94 C93 125.4(7) . .
N19 C94 C93 115.4(7) . .
C96 C95 C94 121.7(8) . .
C96 C95 H95 119.1 . .
C94 C95 H95 119.1 . .
C95 C96 C97 116.7(8) . .
C95 C96 C100 121.1(8) . .
C97 C96 C100 122.1(8) . .
C96 C97 C98 119.4(8) . .
C96 C97 H97 120.3 . .
C98 C97 H97 120.3 . .
N19 C98 C97 125.1(8) . .
N19 C98 H98 117.5 . .
C97 C98 H98 117.5 . .
C91 C99 H99A 109.5 . .
C91 C99 H99B 109.5 . .
H99A C99 H99B 109.5 . .
C91 C99 H99C 109.5 . .
H99A C99 H99C 109.5 . .
H99B C99 H99C 109.5 . .
C96 C100 H10A 109.5 . .
C96 C100 H10B 109.5 . .
H10A C100 H10B 109.5 . .
C96 C100 H10C 109.5 . .
H10A C100 H10C 109.5 . .
H10B C100 H10C 109.5 . .
C62 C101 H10D 109.5 . .
C62 C101 H10E 109.5 . .
H10D C101 H10E 109.5 . .
C62 C101 H10F 109.5 . .
H10D C101 H10F 109.5 . .
H10E C101 H10F 109.5 . .
C35 C102 C36 122.7(7) . .
C35 C102 H102 118.6 . .
C36 C102 H102 118.6 . .
C59 N1 C55 119.6(7) . .
C59 N1 Pd4 126.8(6) . .
C55 N1 Pd4 113.6(5) . .
C54 N2 C50 120.3(7) . .
C54 N2 Pd4 115.1(5) . .
C50 N2 Pd4 124.6(6) . .
N28 N3 C62 105.1(6) . .
N28 N3 Pd4 120.7(5) . .
C62 N3 Pd4 126.2(5) . .
C42 N5 N6 108.5(6) . .
C42 N5 Pd4 129.2(6) . .
N6 N5 Pd4 120.3(6) . .
C41 N6 N5 110.7(7) . .
N8 N7 C33 107.6(6) . .
N8 N7 Pd1 118.1(5) . .
C33 N7 Pd1 131.7(5) . .
N7 N8 C31 110.2(6) . .
N7 N8 Pd2 118.5(5) . .
C31 N8 Pd2 127.9(5) . .
C17 N9 C13 118.7(7) . .
C17 N9 Pd2 114.1(5) . .
C13 N9 Pd2 127.1(6) . .
C22 N10 C18 119.2(7) . .
C22 N10 Pd2 125.7(5) . .
C18 N10 Pd2 115.1(5) . .
C5 N11 C1 117.5(8) . .
C5 N11 Pd1 115.3(6) . .
C1 N11 Pd1 127.1(6) . .
C10 N12 C6 122.0(7) . .
C10 N12 Pd1 123.9(6) . .
C6 N12 Pd1 114.2(6) . .
C46 N13 N14 106.5(6) . .
C46 N13 Pd5 133.4(6) . .
N14 N13 Pd5 116.3(5) . .
C48 N14 N13 108.3(7) . .
C48 N14 Pd3 130.2(6) . .
N13 N14 Pd3 117.5(4) . .
N16 N15 C73 106.9(6) . .
N16 N15 Pd3 118.6(5) . .
C73 N15 Pd3 127.7(6) . .
C74 N16 N15 109.3(6) . .
C74 N16 Pd5 131.8(6) . .
N15 N16 Pd5 115.0(5) . .
C81 N17 C77 118.3(8) . .
C81 N17 Pd3 115.6(6) . .
C77 N17 Pd3 126.1(6) . .
C82 N18 C86 118.3(7) . .
C82 N18 Pd3 116.3(6) . .
C86 N18 Pd3 125.3(6) . .
C98 N19 C94 117.9(7) . .
C98 N19 Pd5 129.1(6) . .
C94 N19 Pd5 113.0(5) . .
C89 N20 C93 119.0(7) . .
C89 N20 Pd5 125.3(6) . .
C93 N20 Pd5 115.4(6) . .
C28 N21 N22 108.0(6) . .
C28 N21 Pd1 129.1(6) . .
N22 N21 Pd1 117.5(5) . .
N21 N22 C26 108.0(6) . .
N21 N22 Pd2 118.3(5) . .
C26 N22 Pd2 130.4(5) . .
O9 N23 O7 124.5(12) . .
O9 N23 O8 121.5(14) . .
O7 N23 O8 114.0(13) . .
O6 N25 O5 121.0(9) . .
O6 N25 O4 119.0(9) . .
O5 N25 O4 119.9(8) . .
O14 N27 O13 122.9(18) . .
O14 N27 O12 122.3(16) . .
O13 N27 O12 114.6(16) . .
N3 N28 C63 113.5(7) . .
N3 N28 H62 123.3 . .
C63 N28 H62 123.3 . .
N7 Pd1 N21 84.9(2) . .
N7 Pd1 N11 96.1(3) . .
N21 Pd1 N11 178.9(3) . .
N7 Pd1 N12 177.3(3) . .
N21 Pd1 N12 97.8(3) . .
N11 Pd1 N12 81.2(3) . .
N7 Pd1 Pd2 62.33(17) . .
N21 Pd1 Pd2 62.2(2) . .
N11 Pd1 Pd2 118.5(2) . .
N12 Pd1 Pd2 118.6(2) . .
N10 Pd2 N22 97.3(3) . .
N10 Pd2 N9 80.8(3) . .
N22 Pd2 N9 177.1(3) . .
N10 Pd2 N8 178.4(3) . .
N22 Pd2 N8 84.4(3) . .
N9 Pd2 N8 97.6(3) . .
N10 Pd2 Pd1 119.52(18) . .
N22 Pd2 Pd1 61.95(19) . .
N9 Pd2 Pd1 117.07(19) . .
N8 Pd2 Pd1 60.96(18) . .
N17 Pd3 N18 79.7(3) . .
N17 Pd3 N15 97.9(3) . .
N18 Pd3 N15 176.8(3) . .
N17 Pd3 N14 176.4(3) . .
N18 Pd3 N14 96.7(3) . .
N15 Pd3 N14 85.6(3) . .
N17 Pd3 Pd5 118.9(2) . .
N18 Pd3 Pd5 120.4(2) . .
N15 Pd3 Pd5 62.6(2) . .
N14 Pd3 Pd5 62.55(18) . .
N2 Pd4 N3 178.3(3) . .
N2 Pd4 N1 81.0(3) . .
N3 Pd4 N1 97.8(3) . .
N2 Pd4 N5 95.3(3) . .
N3 Pd4 N5 85.8(3) . .
N1 Pd4 N5 176.0(3) . .
N13 Pd5 N20 95.5(3) . .
N13 Pd5 N19 177.2(3) . .
N20 Pd5 N19 82.1(3) . .
N13 Pd5 N16 85.1(3) . .
N20 Pd5 N16 178.3(3) . .
N19 Pd5 N16 97.2(3) . .
N13 Pd5 Pd3 63.6(2) . .
N20 Pd5 Pd3 115.1(2) . .
N19 Pd5 Pd3 116.1(2) . .
N16 Pd5 Pd3 63.7(2) . .

loop_
_geom_bond_atom_site_label_1
_geom_bond_atom_site_label_2
_geom_bond_distance
_geom_bond_site_symmetry_2
C1 C2 1.338(13) .
C1 N11 1.371(12) .
C1 H1 0.9300 .
C2 C3 1.399(14) .
C2 H2 0.9300 .
C3 C4 1.338(14) .
C3 C12 1.516(13) .
C4 C5 1.392(13) .
C4 H4 0.9300 .
C5 N11 1.386(11) .
C5 C6 1.488(13) .
C6 N12 1.341(11) .
C6 C7 1.376(12) .
C7 C8 1.379(15) .
C7 H7 0.9300 .
C8 C9 1.419(15) .
C8 C11 1.521(14) .
C9 C10 1.405(13) .
C9 H9 0.9300 .
C10 N12 1.318(11) .
C10 H10 0.9300 .
C11 H11A 0.9600 .
C11 H11B 0.9600 .
C11 H11C 0.9600 .
C12 H12A 0.9600 .
C12 H12B 0.9600 .
C12 H12C 0.9600 .
C13 C14 1.328(13) .
C13 N9 1.353(11) .
C13 H13 0.9300 .
C14 C15 1.379(12) .
C14 H14 0.9300 .
C15 C16 1.409(13) .
C15 C24 1.513(13) .
C16 C17 1.371(12) .
C16 H16 0.9300 .
C17 N9 1.358(10) .
C17 C18 1.453(12) .
C18 N10 1.378(11) .
C18 C19 1.389(12) .
C19 C20 1.374(13) .
C19 H19 0.9300 .
C20 C21 1.352(13) .
C20 C23 1.533(14) .
C21 C22 1.399(12) .
C21 H21 0.9300 .
C22 N10 1.348(11) .
C22 H22 0.9300 .
C23 H23A 0.9600 .
C23 H23B 0.9600 .
C23 H23C 0.9600 .
C24 H24A 0.9600 .
C24 H24B 0.9600 .
C24 H24C 0.9600 .
C25 C26 1.501(12) .
C25 H25A 0.9600 .
C25 H25B 0.9600 .
C25 H25C 0.9600 .
C26 N22 1.354(10) .
C26 C27 1.384(10) .
C27 C28 1.401(11) .
C27 C65 1.464(11) .
C28 N21 1.338(10) .
C28 C29 1.493(12) .
C29 H29A 0.9600 .
C29 H29B 0.9600 .
C29 H29C 0.9600 .
C30 C31 1.487(12) .
C30 H30A 0.9600 .
C30 H30B 0.9600 .
C30 H30C 0.9600 .
C31 N8 1.352(10) .
C31 C32 1.388(11) .
C32 C33 1.367(11) .
C32 C35 1.509(10) .
C33 N7 1.353(10) .
C33 C34 1.489(12) .
C34 H34A 0.9600 .
C34 H34B 0.9600 .
C34 H34C 0.9600 .
C35 C102 1.338(11) .
C35 C39 1.420(11) .
C36 C102 1.423(11) .
C36 C37 1.425(12) .
C36 C40 1.460(12) .
C37 C38 1.377(11) .
C37 H37 0.9300 .
C38 C39 1.391(11) .
C38 C47 1.503(11) .
C39 H39 0.9300 .
C40 C42 1.385(12) .
C40 C41 1.411(11) .
C41 N6 1.320(11) .
C41 C44 1.503(11) .
C42 N5 1.334(11) .
C42 C43 1.487(12) .
C43 H43A 0.9600 .
C43 H43B 0.9600 .
C43 H43C 0.9600 .
C44 H44A 0.9600 .
C44 H44B 0.9600 .
C44 H44C 0.9600 .
C45 C46 1.541(13) .
C45 H45A 0.9600 .
C45 H45B 0.9600 .
C45 H45C 0.9600 .
C46 N13 1.315(11) .
C46 C47 1.379(11) .
C47 C48 1.349(12) .
C48 N14 1.320(11) .
C48 C49 1.498(12) .
C49 H49A 0.9600 .
C49 H49B 0.9600 .
C49 H49C 0.9600 .
C50 N2 1.345(11) .
C50 C51 1.400(12) .
C50 H50 0.9300 .
C51 C52 1.366(13) .
C51 H51 0.9300 .
C52 C53 1.392(13) .
C52 C61 1.538(13) .
C53 C54 1.392(12) .
C53 H53 0.9300 .
C54 N2 1.330(11) .
C54 C55 1.456(11) .
C55 C56 1.370(12) .
C55 N1 1.391(10) .
C56 C57 1.391(13) .
C56 H56 0.9300 .
C57 C58 1.407(13) .
C57 C60 1.494(12) .
C58 C59 1.347(13) .
C58 H58 0.9300 .
C59 N1 1.350(11) .
C59 H59 0.9300 .
C60 H60A 0.9600 .
C60 H60B 0.9600 .
C60 H60C 0.9600 .
C61 H61A 0.9600 .
C61 H61B 0.9600 .
C61 H61C 0.9600 .
C62 N3 1.374(11) .
C62 C71 1.399(12) 2_665
C62 C101 1.500(12) .
C63 C71 1.394(12) 2_665
C63 N28 1.374(10) .
C63 C64 1.435(13) .
C64 H64A 0.9600 .
C64 H64B 0.9600 .
C64 H64C 0.9600 .
C65 C66 1.361(11) .
C65 C70 1.426(11) .
C66 C67 1.414(11) .
C66 H66 0.9300 .
C67 C68 1.374(11) .
C67 C72 1.501(11) .
C68 C69 1.388(11) .
C68 H68 0.9300 .
C69 C70 1.381(11) .
C69 C71 1.485(11) .
C70 H70 0.9300 .
C71 C63 1.394(12) 2_665
C71 C62 1.399(12) 2_665
C72 C73 1.387(11) .
C72 C74 1.380(12) .
C73 N15 1.366(10) .
C73 C76 1.495(11) .
C74 N16 1.319(10) .
C74 C75 1.499(12) .
C75 H75A 0.9600 .
C75 H75B 0.9600 .
C75 H75C 0.9600 .
C76 H76A 0.9600 .
C76 H76B 0.9600 .
C76 H76C 0.9600 .
C77 N17 1.370(11) .
C77 C78 1.383(13) .
C77 H77 0.9300 .
C78 C79 1.372(14) .
C78 H78 0.9300 .
C79 C80 1.368(14) .
C79 C88 1.513(14) .
C80 C81 1.438(13) .
C80 H80 0.9300 .
C81 N17 1.328(11) .
C81 C82 1.476(13) .
C82 N18 1.311(12) .
C82 C83 1.386(13) .
C83 C84 1.334(15) .
C83 H83 0.9300 .
C84 C85 1.428(15) .
C84 C87 1.508(14) .
C85 C86 1.395(13) .
C85 H85 0.9300 .
C86 N18 1.342(12) .
C86 H86 0.9300 .
C87 H87A 0.9600 .
C87 H87B 0.9600 .
C87 H87C 0.9600 .
C88 H88A 0.9600 .
C88 H88B 0.9600 .
C88 H88C 0.9600 .
C89 N20 1.351(11) .
C89 C90 1.351(12) .
C89 H89 0.9300 .
C90 C91 1.402(12) .
C90 H90 0.9300 .
C91 C92 1.377(12) .
C91 C99 1.508(12) .
C92 C93 1.382(11) .
C92 H92 0.9300 .
C93 N20 1.369(11) .
C93 C94 1.491(12) .
C94 C95 1.373(12) .
C94 N19 1.400(11) .
C95 C96 1.377(12) .
C95 H95 0.9300 .
C96 C97 1.387(13) .
C96 C100 1.486(12) .
C97 C98 1.358(12) .
C97 H97 0.9300 .
C98 N19 1.284(10) .
C98 H98 0.9300 .
C99 H99A 0.9600 .
C99 H99B 0.9600 .
C99 H99C 0.9600 .
C100 H10A 0.9600 .
C100 H10B 0.9600 .
C100 H10C 0.9600 .
C101 H10D 0.9600 .
C101 H10E 0.9600 .
C101 H10F 0.9600 .
C102 H102 0.9300 .
N1 Pd4 2.017(6) .
N2 Pd4 1.999(6) .
N3 N28 1.333(10) .
N3 Pd4 2.011(7) .
N5 N6 1.353(10) .
N5 Pd4 2.034(6) .
N7 N8 1.352(9) .
N7 Pd1 1.983(7) .
N8 Pd2 2.022(6) .
N9 Pd2 2.015(7) .
N10 Pd2 2.009(6) .
N11 Pd1 2.002(7) .
N12 Pd1 2.030(6) .
N13 N14 1.377(9) .
N13 Pd5 1.996(6) .
N14 Pd3 2.014(7) .
N15 N16 1.371(10) .
N15 Pd3 2.011(7) .
N16 Pd5 2.025(7) .
N17 Pd3 1.984(8) .
N18 Pd3 2.005(6) .
N19 Pd5 2.025(7) .
N20 Pd5 2.010(7) .
N21 N22 1.369(9) .
N21 Pd1 2.013(7) .
N22 Pd2 2.011(7) .
N23 O9 1.162(15) .
N23 O7 1.210(14) .
N23 O8 1.270(13) .
N25 O6 1.220(10) .
N25 O5 1.240(10) .
N25 O4 1.259(11) .
N27 O14 1.174(17) .
N27 O13 1.242(17) .
N27 O12 1.276(16) .
N28 H62 0.8600 .
Pd1 Pd2 3.2531(14) .
Pd3 Pd5 3.1926(14) .

loop_
_geom_torsion_atom_site_label_1
_geom_torsion_atom_site_label_2
_geom_torsion_atom_site_label_3
_geom_torsion_atom_site_label_4
_geom_torsion
_geom_torsion_site_symmetry_1
_geom_torsion_site_symmetry_4
N11 C1 C2 C3 -0.8(16) . .
C1 C2 C3 C4 -0.5(15) . .
C1 C2 C3 C12 -178.4(10) . .
C2 C3 C4 C5 0.9(15) . .
C12 C3 C4 C5 178.6(9) . .
C3 C4 C5 N11 0.2(14) . .
C3 C4 C5 C6 177.5(9) . .
N11 C5 C6 N12 -2.1(11) . .
C4 C5 C6 N12 -179.6(9) . .
N11 C5 C6 C7 174.9(8) . .
C4 C5 C6 C7 -2.5(15) . .
N12 C6 C7 C8 -1.8(14) . .
C5 C6 C7 C8 -178.8(9) . .
C6 C7 C8 C9 0.8(15) . .
C6 C7 C8 C11 176.5(10) . .
C7 C8 C9 C10 -0.6(15) . .
C11 C8 C9 C10 -176.7(10) . .
C8 C9 C10 N12 1.6(15) . .
N9 C13 C14 C15 2.6(14) . .
C13 C14 C15 C16 -3.2(13) . .
C13 C14 C15 C24 178.7(10) . .
C14 C15 C16 C17 3.0(13) . .
C24 C15 C16 C17 -178.8(10) . .
C15 C16 C17 N9 -2.3(13) . .
C15 C16 C17 C18 179.2(8) . .
N9 C17 C18 N10 0.7(11) . .
C16 C17 C18 N10 179.2(8) . .
N9 C17 C18 C19 -176.9(8) . .
C16 C17 C18 C19 1.5(14) . .
N10 C18 C19 C20 0.4(13) . .
C17 C18 C19 C20 177.9(9) . .
C18 C19 C20 C21 -0.6(14) . .
C18 C19 C20 C23 -179.9(9) . .
C19 C20 C21 C22 1.4(13) . .
C23 C20 C21 C22 -179.3(9) . .
C20 C21 C22 N10 -2.1(13) . .
N22 C26 C27 C28 -0.5(9) . .
C25 C26 C27 C28 178.3(8) . .
N22 C26 C27 C65 172.6(7) . .
C25 C26 C27 C65 -8.6(14) . .
C26 C27 C28 N21 -0.4(9) . .
C65 C27 C28 N21 -173.3(8) . .
C26 C27 C28 C29 177.5(8) . .
C65 C27 C28 C29 4.6(14) . .
N8 C31 C32 C33 1.6(9) . .
C30 C31 C32 C33 176.9(9) . .
N8 C31 C32 C35 -176.1(7) . .
C30 C31 C32 C35 -0.8(14) . .
C31 C32 C33 N7 -0.9(9) . .
C35 C32 C33 N7 176.7(7) . .
C31 C32 C33 C34 -179.0(10) . .
C35 C32 C33 C34 -1.3(15) . .
C33 C32 C35 C102 126.1(10) . .
C31 C32 C35 C102 -56.6(12) . .
C33 C32 C35 C39 -53.7(11) . .
C31 C32 C35 C39 123.6(9) . .
C102 C36 C37 C38 4.7(11) . .
C40 C36 C37 C38 -175.0(8) . .
C36 C37 C38 C39 -4.7(12) . .
C36 C37 C38 C47 176.2(7) . .
C37 C38 C39 C35 2.2(12) . .
C47 C38 C39 C35 -178.6(7) . .
C102 C35 C39 C38 0.1(12) . .
C32 C35 C39 C38 179.9(7) . .
C102 C36 C40 C42 -136.7(8) . .
C37 C36 C40 C42 42.9(12) . .
C102 C36 C40 C41 45.3(13) . .
C37 C36 C40 C41 -135.1(9) . .
C42 C40 C41 N6 1.3(9) . .
C36 C40 C41 N6 179.6(8) . .
C42 C40 C41 C44 -179.3(8) . .
C36 C40 C41 C44 -1.1(15) . .
C41 C40 C42 N5 -1.8(9) . .
C36 C40 C42 N5 179.8(8) . .
C41 C40 C42 C43 -175.4(8) . .
C36 C40 C42 C43 6.3(14) . .
N13 C46 C47 C48 0.2(9) . .
C45 C46 C47 C48 -177.2(9) . .
N13 C46 C47 C38 178.5(7) . .
C45 C46 C47 C38 1.1(14) . .
C37 C38 C47 C48 -127.7(9) . .
C39 C38 C47 C48 53.2(11) . .
C37 C38 C47 C46 54.3(12) . .
C39 C38 C47 C46 -124.8(9) . .
C46 C47 C48 N14 -1.2(9) . .
C38 C47 C48 N14 -179.5(7) . .
C46 C47 C48 C49 -179.4(9) . .
C38 C47 C48 C49 2.3(14) . .
N2 C50 C51 C52 -3.4(14) . .
C50 C51 C52 C53 2.0(14) . .
C50 C51 C52 C61 178.1(9) . .
C51 C52 C53 C54 -0.7(14) . .
C61 C52 C53 C54 -176.8(9) . .
C52 C53 C54 N2 0.9(14) . .
C52 C53 C54 C55 176.4(8) . .
N2 C54 C55 C56 174.6(8) . .
C53 C54 C55 C56 -1.1(14) . .
N2 C54 C55 N1 0.4(11) . .
C53 C54 C55 N1 -175.3(8) . .
N1 C55 C56 C57 -0.6(13) . .
C54 C55 C56 C57 -174.6(8) . .
C55 C56 C57 C58 0.5(14) . .
C55 C56 C57 C60 -178.3(9) . .
C56 C57 C58 C59 -1.8(14) . .
C60 C57 C58 C59 177.0(9) . .
C57 C58 C59 N1 3.4(15) . .
C26 C27 C65 C66 -120.7(9) . .
C28 C27 C65 C66 50.8(13) . .
C26 C27 C65 C70 60.3(12) . .
C28 C27 C65 C70 -128.2(9) . .
C70 C65 C66 C67 -2.1(12) . .
C27 C65 C66 C67 178.8(7) . .
C65 C66 C67 C68 1.6(12) . .
C65 C66 C67 C72 -179.0(7) . .
C66 C67 C68 C69 -0.5(12) . .
C72 C67 C68 C69 -179.8(8) . .
C67 C68 C69 C70 0.0(13) . .
C67 C68 C69 C71 -179.7(8) . .
C68 C69 C70 C65 -0.6(13) . .
C71 C69 C70 C65 179.2(8) . .
C66 C65 C70 C69 1.6(12) . .
C27 C65 C70 C69 -179.3(8) . .
C70 C69 C71 C63 -46.5(13) . 2_665
C68 C69 C71 C63 133.2(9) . 2_665
C70 C69 C71 C62 134.5(9) . 2_665
C68 C69 C71 C62 -45.7(13) . 2_665
C68 C67 C72 C73 126.1(9) . .
C66 C67 C72 C73 -53.3(11) . .
C68 C67 C72 C74 -52.7(12) . .
C66 C67 C72 C74 127.9(9) . .
C74 C72 C73 N15 -0.5(9) . .
C67 C72 C73 N15 -179.5(7) . .
C74 C72 C73 C76 179.0(8) . .
C67 C72 C73 C76 0.0(14) . .
C73 C72 C74 N16 2.0(9) . .
C67 C72 C74 N16 -179.0(8) . .
C73 C72 C74 C75 175.2(8) . .
C67 C72 C74 C75 -5.8(14) . .
N17 C77 C78 C79 -1.3(14) . .
C77 C78 C79 C80 4.0(14) . .
C77 C78 C79 C88 -178.4(9) . .
C78 C79 C80 C81 -3.7(14) . .
C88 C79 C80 C81 178.7(9) . .
C79 C80 C81 N17 0.6(13) . .
C79 C80 C81 C82 -176.2(9) . .
N17 C81 C82 N18 1.5(11) . .
C80 C81 C82 N18 178.5(8) . .
N17 C81 C82 C83 179.2(9) . .
C80 C81 C82 C83 -3.8(14) . .
N18 C82 C83 C84 -4.0(15) . .
C81 C82 C83 C84 178.5(9) . .
C82 C83 C84 C85 4.2(15) . .
C82 C83 C84 C87 -177.5(10) . .
C83 C84 C85 C86 -2.1(13) . .
C87 C84 C85 C86 179.4(9) . .
C84 C85 C86 N18 -0.1(13) . .
N20 C89 C90 C91 6.0(13) . .
C89 C90 C91 C92 -3.1(12) . .
C89 C90 C91 C99 -179.3(8) . .
C90 C91 C92 C93 0.9(12) . .
C99 C91 C92 C93 177.0(8) . .
C91 C92 C93 N20 -1.5(12) . .
C91 C92 C93 C94 174.4(8) . .
N20 C93 C94 C95 179.8(8) . .
C92 C93 C94 C95 3.6(13) . .
N20 C93 C94 N19 -0.9(10) . .
C92 C93 C94 N19 -177.1(8) . .
N19 C94 C95 C96 2.3(12) . .
C93 C94 C95 C96 -178.4(8) . .
C94 C95 C96 C97 -0.4(12) . .
C94 C95 C96 C100 177.3(8) . .
C95 C96 C97 C98 -2.1(12) . .
C100 C96 C97 C98 -179.8(8) . .
C96 C97 C98 N19 3.0(14) . .
C39 C35 C102 C36 0.0(12) . .
C32 C35 C102 C36 -179.7(7) . .
C37 C36 C102 C35 -2.3(12) . .
C40 C36 C102 C35 177.3(8) . .
C58 C59 N1 C55 -3.5(14) . .
C58 C59 N1 Pd4 176.3(7) . .
C56 C55 N1 C59 2.1(13) . .
C54 C55 N1 C59 176.8(8) . .
C56 C55 N1 Pd4 -177.8(6) . .
C54 C55 N1 Pd4 -3.0(9) . .
C53 C54 N2 C50 -2.4(13) . .
C55 C54 N2 C50 -178.1(8) . .
C53 C54 N2 Pd4 178.2(7) . .
C55 C54 N2 Pd4 2.5(10) . .
C51 C50 N2 C54 3.6(13) . .
C51 C50 N2 Pd4 -177.1(7) . .
C71 C62 N3 N28 -3.7(9) 2_665 .
C101 C62 N3 N28 174.3(7) . .
C71 C62 N3 Pd4 144.8(6) 2_665 .
C101 C62 N3 Pd4 -37.2(11) . .
C40 C42 N5 N6 1.6(9) . .
C43 C42 N5 N6 175.9(7) . .
C40 C42 N5 Pd4 165.6(6) . .
C43 C42 N5 Pd4 -20.1(11) . .
C40 C41 N6 N5 -0.4(9) . .
C44 C41 N6 N5 -179.8(7) . .
C42 N5 N6 C41 -0.8(9) . .
Pd4 N5 N6 C41 -166.5(5) . .
C32 C33 N7 N8 -0.1(9) . .
C34 C33 N7 N8 178.3(8) . .
C32 C33 N7 Pd1 -161.3(5) . .
C34 C33 N7 Pd1 17.1(12) . .
C33 N7 N8 C31 1.1(8) . .
Pd1 N7 N8 C31 165.3(5) . .
C33 N7 N8 Pd2 -159.8(5) . .
Pd1 N7 N8 Pd2 4.4(7) . .
C32 C31 N8 N7 -1.7(9) . .
C30 C31 N8 N7 -177.4(8) . .
C32 C31 N8 Pd2 156.9(6) . .
C30 C31 N8 Pd2 -18.8(12) . .
C16 C17 N9 C13 1.6(12) . .
C18 C17 N9 C13 -179.9(8) . .
C16 C17 N9 Pd2 -179.5(7) . .
C18 C17 N9 Pd2 -1.0(9) . .
C14 C13 N9 C17 -1.7(13) . .
C14 C13 N9 Pd2 179.6(7) . .
C21 C22 N10 C18 1.9(12) . .
C21 C22 N10 Pd2 -176.8(6) . .
C19 C18 N10 C22 -1.0(12) . .
C17 C18 N10 C22 -178.9(7) . .
C19 C18 N10 Pd2 177.8(6) . .
C17 C18 N10 Pd2 -0.1(9) . .
C4 C5 N11 C1 -1.5(13) . .
C6 C5 N11 C1 -179.2(8) . .
C4 C5 N11 Pd1 -178.2(7) . .
C6 C5 N11 Pd1 4.0(10) . .
C2 C1 N11 C5 1.8(15) . .
C2 C1 N11 Pd1 178.2(8) . .
C9 C10 N12 C6 -2.6(14) . .
C9 C10 N12 Pd1 178.1(7) . .
C7 C6 N12 C10 2.8(13) . .
C5 C6 N12 C10 180.0(8) . .
C7 C6 N12 Pd1 -177.9(7) . .
C5 C6 N12 Pd1 -0.7(10) . .
C47 C46 N13 N14 0.8(8) . .
C45 C46 N13 N14 178.5(7) . .
C47 C46 N13 Pd5 -155.7(6) . .
C45 C46 N13 Pd5 22.0(12) . .
C47 C48 N14 N13 1.7(9) . .
C49 C48 N14 N13 -179.9(7) . .
C47 C48 N14 Pd3 158.2(6) . .
C49 C48 N14 Pd3 -23.3(11) . .
C46 N13 N14 C48 -1.6(8) . .
Pd5 N13 N14 C48 159.6(5) . .
C46 N13 N14 Pd3 -161.5(5) . .
Pd5 N13 N14 Pd3 -0.4(6) . .
C72 C73 N15 N16 -1.1(8) . .
C76 C73 N15 N16 179.4(7) . .
C72 C73 N15 Pd3 -151.1(6) . .
C76 C73 N15 Pd3 29.4(10) . .
C72 C74 N16 N15 -2.8(9) . .
C75 C74 N16 N15 -176.5(7) . .
C72 C74 N16 Pd5 153.3(6) . .
C75 C74 N16 Pd5 -20.4(12) . .
C73 N15 N16 C74 2.4(8) . .
Pd3 N15 N16 C74 155.6(6) . .
C73 N15 N16 Pd5 -158.1(5) . .
Pd3 N15 N16 Pd5 -4.9(7) . .
C80 C81 N17 C77 2.1(12) . .
C82 C81 N17 C77 179.3(7) . .
C80 C81 N17 Pd3 -176.4(6) . .
C82 C81 N17 Pd3 0.7(9) . .
C78 C77 N17 C81 -1.8(13) . .
C78 C77 N17 Pd3 176.6(7) . .
C83 C82 N18 C86 1.6(13) . .
C81 C82 N18 C86 179.4(7) . .
C83 C82 N18 Pd3 179.2(7) . .
C81 C82 N18 Pd3 -3.1(9) . .
C85 C86 N18 C82 0.4(13) . .
C85 C86 N18 Pd3 -177.0(7) . .
C97 C98 N19 C94 -1.0(13) . .
C97 C98 N19 Pd5 178.3(6) . .
C95 C94 N19 C98 -1.7(11) . .
C93 C94 N19 C98 179.0(7) . .
C95 C94 N19 Pd5 178.9(6) . .
C93 C94 N19 Pd5 -0.4(9) . .
C90 C89 N20 C93 -6.4(13) . .
C90 C89 N20 Pd5 -179.8(6) . .
C92 C93 N20 C89 4.1(12) . .
C94 C93 N20 C89 -172.2(7) . .
C92 C93 N20 Pd5 178.2(6) . .
C94 C93 N20 Pd5 1.9(9) . .
C27 C28 N21 N22 1.1(9) . .
C29 C28 N21 N22 -177.0(7) . .
C27 C28 N21 Pd1 153.9(6) . .
C29 C28 N21 Pd1 -24.2(11) . .
C28 N21 N22 C26 -1.4(8) . .
Pd1 N21 N22 C26 -157.8(5) . .
C28 N21 N22 Pd2 160.1(5) . .
Pd1 N21 N22 Pd2 3.6(7) . .
C27 C26 N22 N21 1.2(9) . .
C25 C26 N22 N21 -177.7(7) . .
C27 C26 N22 Pd2 -157.2(6) . .
C25 C26 N22 Pd2 23.8(11) . .
C62 N3 N28 C63 4.2(9) . .
Pd4 N3 N28 C63 -146.5(6) . .
C71 C63 N28 N3 -3.0(9) 2_665 .
C64 C63 N28 N3 178.8(8) . .
N8 N7 Pd1 N21 -63.9(5) . .
C33 N7 Pd1 N21 95.7(7) . .
N8 N7 Pd1 N11 116.3(5) . .
C33 N7 Pd1 N11 -84.1(7) . .
N8 N7 Pd1 N12 108(6) . .
C33 N7 Pd1 N12 -92(6) . .
N8 N7 Pd1 Pd2 -2.7(4) . .
C33 N7 Pd1 Pd2 156.9(8) . .
C28 N21 Pd1 N7 -91.5(7) . .
N22 N21 Pd1 N7 59.1(5) . .
C28 N21 Pd1 N11 77(17) . .
N22 N21 Pd1 N11 -132(16) . .
C28 N21 Pd1 N12 88.8(7) . .
N22 N21 Pd1 N12 -120.6(6) . .
C28 N21 Pd1 Pd2 -152.9(7) . .
N22 N21 Pd1 Pd2 -2.2(4) . .
C5 N11 Pd1 N7 176.9(6) . .
C1 N11 Pd1 N7 0.5(8) . .
C5 N11 Pd1 N21 8(17) . .
C1 N11 Pd1 N21 -168(16) . .
C5 N11 Pd1 N12 -3.5(6) . .
C1 N11 Pd1 N12 -179.9(8) . .
C5 N11 Pd1 Pd2 -121.4(6) . .
C1 N11 Pd1 Pd2 62.2(8) . .
C10 N12 Pd1 N7 -170(5) . .
C6 N12 Pd1 N7 11(6) . .
C10 N12 Pd1 N21 1.8(8) . .
C6 N12 Pd1 N21 -177.5(6) . .
C10 N12 Pd1 N11 -178.4(8) . .
C6 N12 Pd1 N11 2.3(6) . .
C10 N12 Pd1 Pd2 -60.7(8) . .
C6 N12 Pd1 Pd2 120.0(6) . .
C22 N10 Pd2 N22 0.6(7) . .
C18 N10 Pd2 N22 -178.1(5) . .
C22 N10 Pd2 N9 178.4(7) . .
C18 N10 Pd2 N9 -0.4(5) . .
C22 N10 Pd2 N8 169(8) . .
C18 N10 Pd2 N8 -9(9) . .
C22 N10 Pd2 Pd1 62.4(7) . .
C18 N10 Pd2 Pd1 -116.4(5) . .
N21 N22 Pd2 N10 117.4(5) . .
C26 N22 Pd2 N10 -86.0(7) . .
N21 N22 Pd2 N9 69(6) . .
C26 N22 Pd2 N9 -135(5) . .
N21 N22 Pd2 N8 -62.3(5) . .
C26 N22 Pd2 N8 94.4(7) . .
N21 N22 Pd2 Pd1 -2.3(5) . .
C26 N22 Pd2 Pd1 154.4(8) . .
C17 N9 Pd2 N10 0.7(5) . .
C13 N9 Pd2 N10 179.5(8) . .
C17 N9 Pd2 N22 50(6) . .
C13 N9 Pd2 N22 -132(5) . .
C17 N9 Pd2 N8 -179.5(5) . .
C13 N9 Pd2 N8 -0.8(8) . .
C17 N9 Pd2 Pd1 119.3(5) . .
C13 N9 Pd2 Pd1 -61.9(7) . .
N7 N8 Pd2 N10 -110(9) . .
C31 N8 Pd2 N10 92(9) . .
N7 N8 Pd2 N22 58.2(5) . .
C31 N8 Pd2 N22 -98.8(7) . .
N7 N8 Pd2 N9 -119.5(5) . .
C31 N8 Pd2 N9 83.4(7) . .
N7 N8 Pd2 Pd1 -2.7(4) . .
C31 N8 Pd2 Pd1 -159.8(8) . .
N7 Pd1 Pd2 N10 -180.0(3) . .
N21 Pd1 Pd2 N10 -80.6(3) . .
N11 Pd1 Pd2 N10 98.5(3) . .
N12 Pd1 Pd2 N10 2.9(3) . .
N7 Pd1 Pd2 N22 -97.9(3) . .
N21 Pd1 Pd2 N22 1.5(3) . .
N11 Pd1 Pd2 N22 -179.4(3) . .
N12 Pd1 Pd2 N22 85.0(3) . .
N7 Pd1 Pd2 N9 85.2(3) . .
N21 Pd1 Pd2 N9 -175.4(3) . .
N11 Pd1 Pd2 N9 3.7(3) . .
N12 Pd1 Pd2 N9 -91.9(3) . .
N7 Pd1 Pd2 N8 1.8(3) . .
N21 Pd1 Pd2 N8 101.2(3) . .
N11 Pd1 Pd2 N8 -79.7(3) . .
N12 Pd1 Pd2 N8 -175.3(3) . .
C81 N17 Pd3 N18 -1.8(6) . .
C77 N17 Pd3 N18 179.8(8) . .
C81 N17 Pd3 N15 176.1(6) . .
C77 N17 Pd3 N15 -2.3(7) . .
C81 N17 Pd3 N14 -9(5) . .
C77 N17 Pd3 N14 173(4) . .
C81 N17 Pd3 Pd5 -120.9(6) . .
C77 N17 Pd3 Pd5 60.7(7) . .
C82 N18 Pd3 N17 2.7(6) . .
C86 N18 Pd3 N17 -179.9(7) . .
C82 N18 Pd3 N15 -39(5) . .
C86 N18 Pd3 N15 138(5) . .
C82 N18 Pd3 N14 -177.7(6) . .
C86 N18 Pd3 N14 -0.3(7) . .
C82 N18 Pd3 Pd5 120.2(6) . .
C86 N18 Pd3 Pd5 -62.4(7) . .
N16 N15 Pd3 N17 121.6(5) . .
C73 N15 Pd3 N17 -91.4(7) . .
N16 N15 Pd3 N18 163(5) . .
C73 N15 Pd3 N18 -50(5) . .
N16 N15 Pd3 N14 -58.1(5) . .
C73 N15 Pd3 N14 88.9(7) . .
N16 N15 Pd3 Pd5 3.2(4) . .
C73 N15 Pd3 Pd5 150.1(7) . .
C48 N14 Pd3 N17 92(4) . .
N13 N14 Pd3 N17 -114(4) . .
C48 N14 Pd3 N18 84.7(7) . .
N13 N14 Pd3 N18 -120.6(5) . .
C48 N14 Pd3 N15 -93.2(7) . .
N13 N14 Pd3 N15 61.5(5) . .
C48 N14 Pd3 Pd5 -154.5(7) . .
N13 N14 Pd3 Pd5 0.2(4) . .
C54 N2 Pd4 N3 -52(10) . .
C50 N2 Pd4 N3 128(10) . .
C54 N2 Pd4 N1 -3.2(6) . .
C50 N2 Pd4 N1 177.4(8) . .
C54 N2 Pd4 N5 178.2(6) . .
C50 N2 Pd4 N5 -1.1(7) . .
N28 N3 Pd4 N2 -39(10) . .
C62 N3 Pd4 N2 177(100) . .
N28 N3 Pd4 N1 -87.7(6) . .
C62 N3 Pd4 N1 128.2(7) . .
N28 N3 Pd4 N5 90.7(6) . .
C62 N3 Pd4 N5 -53.4(7) . .
C59 N1 Pd4 N2 -176.4(9) . .
C55 N1 Pd4 N2 3.4(6) . .
C59 N1 Pd4 N3 2.2(9) . .
C55 N1 Pd4 N3 -178.0(6) . .
C59 N1 Pd4 N5 -155(4) . .
C55 N1 Pd4 N5 25(5) . .
C42 N5 Pd4 N2 113.7(7) . .
N6 N5 Pd4 N2 -83.9(6) . .
C42 N5 Pd4 N3 -65.0(7) . .
N6 N5 Pd4 N3 97.4(6) . .
C42 N5 Pd4 N1 92(5) . .
N6 N5 Pd4 N1 -105(5) . .
C46 N13 Pd5 N20 -89.6(8) . .
N14 N13 Pd5 N20 115.6(5) . .
C46 N13 Pd5 N19 -121(6) . .
N14 N13 Pd5 N19 84(6) . .
C46 N13 Pd5 N16 92.0(8) . .
N14 N13 Pd5 N16 -62.7(5) . .
C46 N13 Pd5 Pd3 155.0(8) . .
N14 N13 Pd5 Pd3 0.2(4) . .
C89 N20 Pd5 N13 -6.6(7) . .
C93 N20 Pd5 N13 179.8(6) . .
C89 N20 Pd5 N19 172.0(7) . .
C93 N20 Pd5 N19 -1.7(6) . .
C89 N20 Pd5 N16 103(10) . .
C93 N20 Pd5 N16 -70(10) . .
C89 N20 Pd5 Pd3 56.8(7) . .
C93 N20 Pd5 Pd3 -116.8(6) . .
C98 N19 Pd5 N13 -147(6) . .
C94 N19 Pd5 N13 32(6) . .
C98 N19 Pd5 N20 -178.3(8) . .
C94 N19 Pd5 N20 1.1(5) . .
C98 N19 Pd5 N16 0.1(8) . .
C94 N19 Pd5 N16 179.5(5) . .
C98 N19 Pd5 Pd3 -64.1(8) . .
C94 N19 Pd5 Pd3 115.3(5) . .
C74 N16 Pd5 N13 -89.0(7) . .
N15 N16 Pd5 N13 65.9(5) . .
C74 N16 Pd5 N20 161(10) . .
N15 N16 Pd5 N20 -44(10) . .
C74 N16 Pd5 N19 92.5(7) . .
N15 N16 Pd5 N19 -112.5(5) . .
C74 N16 Pd5 Pd3 -151.9(8) . .
N15 N16 Pd5 Pd3 3.0(4) . .
N17 Pd3 Pd5 N13 176.1(3) . .
N18 Pd3 Pd5 N13 81.2(3) . .
N15 Pd3 Pd5 N13 -100.1(3) . .
N14 Pd3 Pd5 N13 -0.2(3) . .
N17 Pd3 Pd5 N20 92.7(3) . .
N18 Pd3 Pd5 N20 -2.2(3) . .
N15 Pd3 Pd5 N20 176.5(3) . .
N14 Pd3 Pd5 N20 -83.6(3) . .
N17 Pd3 Pd5 N19 -0.8(3) . .
N18 Pd3 Pd5 N19 -95.8(3) . .
N15 Pd3 Pd5 N19 83.0(3) . .
N14 Pd3 Pd5 N19 -177.1(3) . .
N17 Pd3 Pd5 N16 -85.9(3) . .
N18 Pd3 Pd5 N16 179.2(3) . .
N15 Pd3 Pd5 N16 -2.1(3) . .
N14 Pd3 Pd5 N16 97.8(3) . .

loop_
_platon_squeeze_void_nr
_platon_squeeze_void_average_x
_platon_squeeze_void_average_y
_platon_squeeze_void_average_z
_platon_squeeze_void_volume
_platon_squeeze_void_count_electrons
_platon_squeeze_void_content
1 -0.040 -0.007 0.472 3487 1123 ' '
2 0.418 0.505 0.101 31 8 ' '
3 0.581 0.495 0.899 31 8 ' '
